data_7240245
loop_
_publ_author_name
'Danylyuk, Oksana'
'Sashuk, Volodymyr'

_publ_section_title
;
 A three-in-one crystal of mixed sized cucurbit[n]uril homologues
;
_journal_name_full CrystEngComm
_journal_paper_doi 10.1039/D0CE00296H
_journal_year 2020
_chemical_formula_moiety
;
'(C30 H30 N20 O10),(C60 H60 N40 O20),(C42 H42 N28 O14),79(H2 O ),2.5(HCl)'
;
_chemical_formula_sum 'C132 H292.5 Cl2.5 N88 O123'
_chemical_formula_weight 5169.65
_chemical_properties_physical Air-sensitive
_space_group_crystal_system monoclinic
_space_group_IT_number 14
_space_group_name_Hall '-P 2ybc'
_space_group_name_H-M_alt 'P 1 21/c 1'
_atom_sites_solution_hydrogens geom
_atom_sites_solution_primary direct
_audit_creation_method SHELXL-2013
_audit_update_record
;
2020-02-27 deposited with the CCDC.	2020-04-02 downloaded from the CCDC.
;
_cell_angle_alpha 90
_cell_angle_beta 97.040(1)
_cell_angle_gamma 90
_cell_formula_units_Z 4
_cell_length_a 20.3464(1)
_cell_length_b 37.9267(3)
_cell_length_c 30.4684(2)
_cell_measurement_reflns_used 42554
_cell_measurement_temperature 100.0(1)
_cell_measurement_theta_max 70.069
_cell_measurement_theta_min 3.399
_cell_volume 23334.3(3)
_computing_cell_refinement
;
CrysAlisPro, Agilent Technologies,
Version 1.171.35.15 (release 03-08-2011 CrysAlis171 .NET)
(compiled Aug  3 2011,13:03:54)
;
_computing_data_collection
;
CrysAlisPro, Agilent Technologies,
Version 1.171.35.15 (release 03-08-2011 CrysAlis171 .NET)
(compiled Aug  3 2011,13:03:54)
;
_computing_data_reduction
;
CrysAlisPro, Agilent Technologies,
Version 1.171.35.15 (release 03-08-2011 CrysAlis171 .NET)
(compiled Aug  3 2011,13:03:54)
;
_computing_structure_refinement 'SHELXL-2013 (Sheldrick, 2013)'
_diffrn_ambient_temperature 100.0(1)
_diffrn_detector_area_resol_mean 16.297
_diffrn_measured_fraction_theta_full 0.939
_diffrn_measured_fraction_theta_max 0.997
_diffrn_measurement_device_type 'SuperNova, Dual, Cu at zero, Eos'
_diffrn_measurement_method '\w scans'
_diffrn_radiation_type CuK\a
_diffrn_radiation_wavelength 1.54184
_diffrn_reflns_av_R_equivalents 0.0246
_diffrn_reflns_av_unetI/netI 0.0302
_diffrn_reflns_Laue_measured_fraction_full 0.939
_diffrn_reflns_Laue_measured_fraction_max 0.997
_diffrn_reflns_limit_h_max 21
_diffrn_reflns_limit_h_min -23
_diffrn_reflns_limit_k_max 38
_diffrn_reflns_limit_k_min -44
_diffrn_reflns_limit_l_max 35
_diffrn_reflns_limit_l_min -27
_diffrn_reflns_number 94788
_diffrn_reflns_point_group_measured_fraction_full 0.939
_diffrn_reflns_point_group_measured_fraction_max 0.997
_diffrn_reflns_theta_full 67.684
_diffrn_reflns_theta_max 65.086
_diffrn_reflns_theta_min 4.925
_diffrn_source 'SuperNova (Cu) X-ray Source'
_exptl_absorpt_coefficient_mu 1.376
_exptl_absorpt_correction_T_max 1.000
_exptl_absorpt_correction_T_min 0.591
_exptl_absorpt_correction_type multi-scan
_exptl_absorpt_process_details
;
CrysAlisPro, Agilent Technologies,
Version 1.171.35.15 (release 03-08-2011 CrysAlis171 .NET)
(compiled Aug  3 2011,13:03:54)
Empirical absorption correction using spherical harmonics,
 implemented in SCALE3 ABSPACK scaling algorithm.
;
_exptl_crystal_colour colourless
_exptl_crystal_density_diffrn 1.472
_exptl_crystal_description plate
_exptl_crystal_F_000 10908
_exptl_crystal_size_max 0.550
_exptl_crystal_size_mid 0.200
_exptl_crystal_size_min 0.150
_refine_diff_density_max 1.129
_refine_diff_density_min -1.380
_refine_diff_density_rms 0.108
_refine_ls_extinction_method none
_refine_ls_goodness_of_fit_ref 1.087
_refine_ls_hydrogen_treatment constr
_refine_ls_matrix_type full
_refine_ls_number_parameters 3495
_refine_ls_number_reflns 39678
_refine_ls_number_restraints 0
_refine_ls_restrained_S_all 1.087
_refine_ls_R_factor_all 0.1194
_refine_ls_R_factor_gt 0.1021
_refine_ls_shift/su_max 0.003
_refine_ls_shift/su_mean 0.000
_refine_ls_structure_factor_coef Fsqd
_refine_ls_weighting_details 'w=1/[\s^2^(Fo^2^)+(0.1851P)^2^+42.6691P] where P=(Fo^2^+2Fc^2^)/3'
_refine_ls_weighting_scheme calc
_refine_ls_wR_factor_gt 0.2910
_refine_ls_wR_factor_ref 0.3138
_reflns_Friedel_coverage 0.000
_reflns_number_gt 31150
_reflns_number_total 39678
_reflns_threshold_expression 'I > 2\s(I)'
_cod_data_source_file d0ce00296h1.cif
_cod_data_source_block qy_nova
_cod_original_sg_symbol_H-M 'P 21/c'
_cod_original_formula_sum 'C132 H292.50 Cl2.50 N88 O123'
_cod_database_code 7240245
_shelx_space_group_comment
;
The symmetry employed for this shelxl refinement is uniquely defined
by the following loop, which should always be used as a source of
symmetry information in preference to the above space-group names.
They are only intended as comments.
;
_shelx_estimated_absorpt_t_min 0.518
_shelx_estimated_absorpt_t_max 0.820
_shelxl_version_number 2013-3

loop_
_space_group_symop_operation_xyz
'x, y, z'
'-x, y+1/2, -z+1/2'
'-x, -y, -z'
'x, -y-1/2, z-1/2'

loop_
_atom_site_label
_atom_site_type_symbol
_atom_site_fract_x
_atom_site_fract_y
_atom_site_fract_z
_atom_site_U_iso_or_equiv
_atom_site_adp_type
_atom_site_occupancy
_atom_site_site_symmetry_order
_atom_site_calc_flag
_atom_site_refinement_flags_posn
_atom_site_refinement_flags_adp
_atom_site_refinement_flags_occupancy
_atom_site_disorder_assembly
_atom_site_disorder_group
Cl2 Cl 0.72859(15) 0.53811(7) 0.42898(10) 0.1230(8) Uani 1 1 d . . . . .
O2W O 1.26030(15) 0.30620(9) 0.28613(11) 0.0436(7) Uani 1 1 d . . . . .
O4W O -0.09017(18) 0.21592(13) -0.01124(12) 0.0660(11) Uani 1 1 d . . . . .
Cl1 Cl 0.9316(2) 0.02140(11) 0.26322(15) 0.0862(10) Uani 0.5 1 d . . P A 1
O82A O 0.9916(16) 0.0897(9) 0.3675(11) 0.033(12) Uiso 0.098(19) 1 d . . P B 1
O1WC O 0.9621(4) 0.03263(17) 0.2463(3) 0.0536(19) Uani 0.5 1 d . . P C 2
O82W O 1.0089(8) 0.0472(5) 0.3371(5) 0.301(13) Uani 0.902(19) 1 d . . P B 2
O61W O 0.9717(5) 0.0975(3) 0.3906(5) 0.166(6) Uani 0.902(19) 1 d . . P B 2
O6W O 0.2700(2) 0.37868(10) 0.29674(14) 0.0627(10) Uani 1 1 d . . . . .
O7W O 0.6048(2) 0.34488(12) 0.25992(14) 0.0667(10) Uani 1 1 d . . . . .
O9W O 0.3606(2) 0.41335(13) 0.35632(18) 0.0798(14) Uani 1 1 d . . . . .
O10W O 0.8527(2) 0.13432(15) 0.40637(15) 0.0816(13) Uani 1 1 d . . . . .
O11W O -0.1374(2) 0.27445(13) 0.02503(16) 0.0783(13) Uani 1 1 d . . . . .
O12W O 0.8947(2) 0.20387(17) 0.29042(17) 0.0905(17) Uani 1 1 d . . . . .
O13W O -0.0892(2) 0.32798(16) -0.02290(17) 0.0844(14) Uani 1 1 d . . . . .
O15W O 0.8136(3) 0.52982(15) 0.19121(19) 0.0989(18) Uani 1 1 d . . . . .
O16W O 0.4442(3) 0.01659(16) 0.30863(19) 0.0935(15) Uani 1 1 d . . . . .
O17W O 0.8783(3) 0.52340(17) 0.1179(2) 0.108(2) Uani 1 1 d . . . . .
O20W O 0.4873(4) 0.4175(3) -0.0542(3) 0.069(3) Uani 0.651(16) 1 d . . P D 1
O48W O 0.5841(4) 0.4095(3) 0.0142(3) 0.088(3) Uani 0.651(16) 1 d . . P D 1
O48A O 0.6255(15) 0.3869(8) 0.0361(10) 0.154(11) Uiso 0.349(16) 1 d . . P D 2
O20A O 0.5080(10) 0.3943(8) -0.0279(10) 0.126(12) Uani 0.349(16) 1 d . . P D 2
O23W O 0.5773(4) 0.2036(4) 0.0615(4) 0.065(3) Uani 0.564(16) 1 d . . P E 1
O39W O 0.6357(4) 0.3682(3) 0.5537(2) 0.090(4) Uani 0.564(16) 1 d . . P E 1
O23A O 0.5750(5) 0.1820(5) 0.0728(3) 0.060(4) Uani 0.436(16) 1 d . . P E 2
O24W O 0.2807(4) 0.2934(3) 0.08353(19) 0.143(3) Uani 1 1 d . . . F 1
O27W O 0.1653(4) 0.33019(18) 0.0435(3) 0.109(3) Uani 0.782(10) 1 d . . P G 1
O22W O 0.0858(4) 0.2699(2) 0.03561(17) 0.100(3) Uani 0.782(10) 1 d . . P G 1
O27A O 0.1087(9) 0.3256(5) 0.0464(7) 0.062(6) Uani 0.218(10) 1 d . . P G 2
O95W O 0.2267(11) 0.3385(6) 0.0421(9) 0.094(10) Uani 0.218(10) 1 d . . P G 2
O19W O 0.3857(5) 0.2366(3) -0.0006(3) 0.071(2) Uani 0.611(8) 1 d . . P H 1
O29W O 0.1920(4) 0.2384(2) 0.0629(2) 0.071(2) Uani 0.611(8) 1 d . . P H 1
O35W O 0.2493(4) 0.2338(2) -0.0140(3) 0.078(2) Uani 0.611(8) 1 d . . P H 1
O50W O 0.2113(4) 0.3003(3) -0.0365(3) 0.093(3) Uani 0.611(8) 1 d . . P H 1
O66W O 0.3451(5) 0.3243(3) -0.0313(4) 0.104(3) Uani 0.611(8) 1 d . . P H 1
O56W O 0.3784(4) 0.3004(3) 0.0320(4) 0.140(6) Uani 0.611(8) 1 d . . P H 1
O19A O 0.4181(8) 0.2447(4) -0.0043(4) 0.065(4) Uani 0.389(8) 1 d . . P H 2
O29A O 0.2296(8) 0.2288(4) 0.0314(6) 0.108(5) Uani 0.389(8) 1 d . . P H 2
O35A O 0.2902(8) 0.2518(4) -0.0345(4) 0.088(4) Uani 0.389(8) 1 d . . P H 2
O84W O 0.2849(8) 0.3198(4) -0.0271(6) 0.111(6) Uani 0.389(8) 1 d . . P H 2
O30W O 0.3266(3) 0.03774(19) 0.3364(2) 0.111(2) Uani 1 1 d . . . . .
O31W O 0.6628(6) 0.2316(2) 0.0374(3) 0.123(4) Uani 0.885(14) 1 d . . P I 1
O14W O 0.7705(2) 0.19006(19) 0.02844(18) 0.086(2) Uani 0.885(14) 1 d . . P I 1
O31A O 0.6859(9) 0.2345(5) 0.0149(8) 0.014(7) Uiso 0.115(14) 1 d . . P I 2
O32W O 0.6485(3) 0.00714(16) 0.4122(3) 0.104(3) Uani 0.756(11) 1 d . . P J 1
O34W O 0.6839(5) 0.00059(16) 0.3356(3) 0.106(3) Uani 0.756(11) 1 d . . P J 1
O34A O 0.6565(6) 0.0027(3) 0.3663(4) 0.032(4) Uiso 0.244(11) 1 d . . P J 2
O33W O 0.7324(5) 0.1985(2) 0.5004(8) 0.067(5) Uani 0.57(4) 1 d . . P K 1
O33A O 0.7415(6) 0.2033(6) 0.5266(10) 0.088(6) Uani 0.43(4) 1 d . . P K 2
O1WX O 0.7331(10) 0.2807(5) 0.2712(4) 0.100(7) Uani 0.55(4) 1 d . . P L 1
O1WY O 0.7699(11) 0.2662(4) 0.2779(5) 0.086(6) Uani 0.45(4) 1 d . . P L 2
O38W O -0.0937(4) 0.1435(2) 0.0031(3) 0.095(3) Uani 0.702(14) 1 d . . P M 1
O21W O 0.0027(3) 0.1309(2) 0.07213(19) 0.065(2) Uani 0.702(14) 1 d . . P M 1
O60W O 0.0832(5) 0.0833(3) -0.0273(5) 0.137(5) Uani 0.702(14) 1 d . . P M 1
O87W O 0.0436(12) 0.0620(5) 0.0812(9) 0.290(14) Uani 0.702(14) 1 d . . P M 1
O38A O -0.0517(17) 0.1552(7) 0.0371(10) 0.148(16) Uani 0.298(14) 1 d . . P M 2
O21A O 0.0229(13) 0.1018(9) 0.0774(8) 0.124(10) Uani 0.298(14) 1 d . . P M 2
O60A O 0.0895(11) 0.0820(8) 0.0073(8) 0.127(11) Uani 0.298(14) 1 d . . P M 2
O40W O 0.5713(9) 0.2944(4) 0.0376(3) 0.046(5) Uani 0.42(3) 1 d . . P N 1
O40A O 0.5292(12) 0.3013(2) 0.0359(3) 0.075(5) Uani 0.58(3) 1 d . . P N 2
O44W O 0.3213(15) 0.4147(8) 0.2269(9) 0.083(6) Uani 0.43(5) 1 d . . P O 1
O58W O 0.242(4) 0.4719(9) 0.1985(7) 0.20(3) Uani 0.43(5) 1 d . . P O 1
O44A O 0.289(2) 0.4186(7) 0.2282(9) 0.138(11) Uani 0.57(5) 1 d . . P O 2
O58A O 0.1891(8) 0.4657(3) 0.1935(7) 0.098(6) Uani 0.57(5) 1 d . . P O 2
O45W O 0.3392(4) 0.4147(3) -0.2941(3) 0.142(4) Uani 0.861(11) 1 d . . P P 1
Cl3 Cl 0.2097(3) 0.35133(12) -0.23912(16) 0.127(2) Uani 0.5 1 d . . P Q 1
O18W O 0.3298(3) 0.39540(16) -0.2024(2) 0.088(2) Uani 0.861(11) 1 d . . P P 1
O45A O 0.2911(16) 0.3786(8) -0.2832(10) 0.067(10) Uiso 0.139(11) 1 d . . P P 2
O46W O 0.5833(6) -0.0412(2) 0.2792(3) 0.131(5) Uani 0.754(13) 1 d . . P R 1
O46A O 0.5538(7) 0.0088(4) 0.2227(6) 0.044(4) Uiso 0.246(13) 1 d . . P R 2
O49W O 0.2921(8) 0.4279(3) 0.4356(4) 0.088(4) Uani 0.54(2) 1 d . . P S 1
O49A O 0.3375(12) 0.4185(3) 0.4373(5) 0.102(6) Uani 0.46(2) 1 d . . P S 2
O93W O 0.2368(11) 0.4612(6) 0.4460(7) 0.167(11) Uani 0.46(2) 1 d . . P S 2
O51W O 0.6847(4) 0.0513(2) 0.4832(3) 0.067(2) Uani 0.5 1 d . . P T 1
O79W O 0.7943(7) 0.0914(4) 0.4754(4) 0.053(5) Uani 0.252(12) 1 d . . P U 1
O26W O 0.7371(4) 0.1461(2) 0.4522(3) 0.115(4) Uani 0.748(12) 1 d . . P U 2
O4WE O 0.730(3) 0.0546(15) 0.4548(18) 0.39(3) Uiso 0.5 1 d . . P V 2
O52W O 0.5173(4) -0.0109(2) 0.3849(4) 0.162(4) Uani 1 1 d . . . . .
O54W O 0.7744(4) 0.1238(3) 0.0026(4) 0.181(5) Uani 1 1 d . . . . .
O57W O 0.1505(10) 0.5008(4) 0.0123(5) 0.096(5) Uani 0.506(16) 1 d . . P W 1
O81W O 0.1826(8) 0.5337(6) 0.0927(4) 0.163(9) Uani 0.506(16) 1 d . . P W 1
O91W O 0.0353(11) 0.4814(6) -0.0044(8) 0.180(9) Uiso 0.494(16) 1 d . . P W 2
O57A O 0.1590(16) 0.4986(8) 0.0433(19) 0.29(3) Uani 0.494(16) 1 d . . P W 2
O59W O 0.6182(5) 0.3547(3) 0.0579(3) 0.069(3) Uani 0.452(11) 1 d . . P X 1
O53W O 0.7368(4) 0.3663(3) 0.0817(3) 0.078(3) Uani 0.548(11) 1 d . . P X 2
O59A O 0.6497(6) 0.3207(3) 0.0492(3) 0.105(4) Uani 0.548(11) 1 d . . P X 2
O62W O 0.4646(6) 0.4863(3) -0.0378(4) 0.198(5) Uani 1 1 d . . . . .
O63W O 0.5669(6) 0.5167(3) 0.2819(5) 0.069(4) Uiso 0.387(15) 1 d . . P Y 1
O69A O 0.3969(9) 0.4957(5) 0.3164(6) 0.106(6) Uiso 0.387(15) 1 d . . P Y 1
O4CL O 0.395(2) 0.4425(13) -0.3530(15) 0.27(2) Uiso 0.387(15) 1 d . . P Y 1
O2WE O 0.4487(8) 0.5248(5) 0.3175(7) 0.058(4) Uiso 0.25 1 d . . P Z 2
O25W O 0.5753(4) 0.5271(2) 0.3036(3) 0.078(3) Uiso 0.613(15) 1 d . . P Y 2
O69W O 0.3768(6) 0.4853(3) 0.3447(6) 0.154(7) Uani 0.613(15) 1 d . . P Y 3
O1WE O 0.4422(7) 0.5168(4) 0.2986(7) 0.043(3) Uiso 0.25 1 d . . P A 3
O64W O 0.8761(5) 0.5894(4) 0.2202(3) 0.212(6) Uani 1 1 d . . . . .
O65W O 1.1275(8) 0.1068(4) 0.1696(5) 0.096(5) Uiso 0.45(2) 1 d . . P B 1
O41W O 0.9570(5) 0.5487(3) 0.3181(3) 0.056(3) Uiso 0.45(2) 1 d . . P B 1
O41A O 0.9795(11) 0.5298(6) 0.3316(6) 0.166(8) Uani 0.55(2) 1 d . . P B 2
O65A O 1.0987(7) 0.0793(8) 0.1679(6) 0.199(14) Uani 0.55(2) 1 d . . P B 2
O3WE O 1.1411(17) 0.1372(9) 0.2183(12) 0.272(16) Uiso 0.55(2) 1 d . . P B 2
O67W O 0.7604(6) 0.4378(3) 0.0991(3) 0.138(4) Uani 0.75 1 d . . P C 1
Cl4 Cl 0.32091(16) 0.49343(9) -0.06359(12) 0.0771(9) Uani 0.5 1 d . . P D 1
O67A O 0.7666(12) 0.4655(7) 0.0919(8) 0.094(6) Uiso 0.25 1 d . . P E 2
O98W O 1.1432(9) 0.1227(5) 0.1904(6) 0.063(4) Uiso 0.25 1 d . . P F 3
O68W O 0.8796(8) 0.4633(3) 0.0673(3) 0.218(6) Uani 1 1 d . . . . .
O70W O 0.4912(6) 0.4911(3) 0.4303(6) 0.252(8) Uani 1 1 d . . . . .
O71W O 0.1374(6) 0.0571(3) -0.1075(4) 0.215(6) Uani 1 1 d . . . . .
O72W O 0.8103(7) 0.0452(4) 0.1178(5) 0.179(7) Uani 0.689(16) 1 d . . P G 1
O72A O 0.7951(13) 0.0618(6) 0.0405(7) 0.118(9) Uani 0.311(16) 1 d . . P G 2
O73W O -0.0318(8) 0.1125(5) -0.0585(5) 0.180(7) Uiso 0.722(17) 1 d . . P H 1
O73A O -0.0474(7) 0.0858(4) -0.0400(4) 0.056(5) Uani 0.278(17) 1 d . . P H 2
O74W O 1.0731(9) 0.4675(4) 0.1313(6) 0.084(7) Uani 0.34(2) 1 d . . P I 1
O74A O 1.0435(10) 0.4457(4) 0.1015(7) 0.197(12) Uani 0.66(2) 1 d . . P I 2
O74B O 1.1239(10) 0.4889(4) 0.1500(6) 0.187(10) Uani 0.66(2) 1 d . . P I 2
O75W O 0.9405(7) 0.0705(4) 0.4576(7) 0.278(9) Uani 1 1 d . . . . .
O76W O 0.1614(8) 0.4828(4) 0.2654(7) 0.109(7) Uani 0.352(13) 1 d . . P J 1
O85W O 0.2575(15) 0.5027(8) 0.3562(10) 0.119(9) Uiso 0.25 1 d . . P K 1
O47W O 0.1700(3) 0.4259(3) 0.3043(4) 0.117(4) Uani 0.648(13) 1 d . . P J 2
O76A O 0.2420(8) 0.4886(3) 0.2969(10) 0.265(15) Uani 0.648(13) 1 d . . P J 2
O77W O 0.1233(9) 0.0276(5) 0.0305(6) 0.285(8) Uani 1 1 d . . . . .
O78W O 0.5021(8) 0.4273(5) 0.1590(6) 0.225(9) Uani 0.756(11) 1 d . . P J 1
O78A O 0.4823(14) 0.4435(8) 0.1966(10) 0.104(8) Uiso 0.244(11) 1 d . . P J 2
O80W O 0.4179(8) 0.0430(4) 0.1003(5) 0.057(3) Uiso 0.25 1 d . . P . .
O83W O 0.5787(9) 0.4440(5) 0.0881(6) 0.064(4) Uiso 0.25 1 d . . P L 1
O36W O 0.6244(5) 0.40507(18) 0.1624(3) 0.115(4) Uani 0.776(14) 1 d . . P M 1
O83A O 0.5407(13) 0.4277(7) 0.0996(8) 0.091(9) Uiso 0.224(14) 1 d . . P M 2
O43W O 0.4670(5) 0.4251(3) 0.4799(2) 0.128(4) Uani 0.806(10) 1 d . . P N 1
O28W O 0.4661(4) 0.1080(2) 0.1186(3) 0.125(4) Uani 0.806(10) 1 d . . P N 1
O86W O 0.5227(10) 0.0934(5) 0.0547(6) 0.055(6) Uiso 0.194(10) 1 d . . P N 2
O55W O 0.8540(5) 0.3664(3) 0.0460(3) 0.086(4) Uani 0.588(16) 1 d . . P O 1
O89W O 0.9890(11) 0.4229(6) 0.0428(8) 0.205(9) Uiso 0.588(16) 1 d . . P O 1
O90W O 0.8954(12) 0.3851(6) 0.0280(8) 0.145(9) Uiso 0.412(16) 1 d . . P O 2
O94W O 0.7182(16) 0.0121(9) 0.0020(11) 0.134(10) Uiso 0.25 1 d . . P . .
O96W O 0.9094(11) 0.0346(6) 0.0144(8) 0.090(6) Uiso 0.25 1 d . . P P 1
O88W O -0.0732(15) 0.0216(9) -0.0251(10) 0.121(9) Uiso 0.25 1 d . . P Q 2
O96A O 0.9175(14) 0.0539(8) 0.0704(9) 0.114(8) Uiso 0.25 1 d . . P R 2
O96B O 0.8947(16) 0.0439(9) -0.0180(11) 0.127(9) Uiso 0.25 1 d . . P S 2
O97W O 0.937(2) -0.0048(11) 0.1106(14) 0.162(13) Uiso 0.25 1 d . . P T 1
O97A O 0.8973(15) 0.0086(8) 0.1564(10) 0.126(9) Uiso 0.25 1 d . . P U 2
O97B O 0.988(2) -0.0048(12) 0.0993(15) 0.172(15) Uiso 0.25 1 d . . P V 2
O42W O 0.7677(4) 0.55953(17) 0.3432(3) 0.069(2) Uani 0.5 1 d . . P . .
O25 O 0.56058(14) 0.11681(9) 0.19019(10) 0.0431(7) Uani 1 1 d . . . . .
O28 O 0.46779(15) 0.36719(9) 0.27981(10) 0.0441(7) Uani 1 1 d . . . . .
O14 O 0.88938(15) 0.11628(9) 0.31138(11) 0.0445(7) Uani 1 1 d . . . . .
O26 O 0.43396(14) 0.16788(9) 0.24764(11) 0.0430(7) Uani 1 1 d . . . . .
O23 O 0.87697(14) 0.20331(10) 0.09381(10) 0.0459(8) Uani 1 1 d . . . . .
O27 O 0.38818(16) 0.26793(9) 0.28272(11) 0.0452(7) Uani 1 1 d . . . . .
O10 O 0.67227(15) 0.34966(9) 0.34651(11) 0.0432(7) Uani 1 1 d . . . . .
O3 O 0.78445(15) 0.17486(9) 0.24006(11) 0.0460(8) Uani 1 1 d . . . . .
O39 O 0.43650(15) 0.18249(11) 0.04988(12) 0.0530(9) Uani 1 1 d . . . . .
O36 O 0.12130(15) 0.40004(9) 0.05182(11) 0.0441(7) Uani 1 1 d . . . . .
O12 O 1.12533(15) 0.27641(10) 0.27033(10) 0.0458(8) Uani 1 1 d . . . . .
O9 O 0.57555(15) 0.29171(9) 0.31795(10) 0.0417(7) Uani 1 1 d . . . . .
O21 O 0.91197(16) 0.39566(10) 0.12572(11) 0.0491(8) Uani 1 1 d . . . . .
O17 O 0.5707(2) 0.24485(10) 0.46025(10) 0.0607(11) Uani 1 1 d . . . . .
N51 N 0.47933(18) 0.12482(10) 0.29598(13) 0.0409(8) Uani 1 1 d . . . . .
N31 N 0.54449(17) 0.11507(10) 0.36685(13) 0.0373(8) Uani 1 1 d . . . . .
N29 N 0.71398(17) 0.07505(10) 0.29672(13) 0.0391(8) Uani 1 1 d . . . . .
O15 O 0.72689(15) 0.09145(9) 0.37063(11) 0.0465(8) Uani 1 1 d . . . . .
N24 N 1.09337(16) 0.25491(11) 0.20026(11) 0.0374(8) Uani 1 1 d . . . . .
O19 O 0.76532(17) 0.42035(11) 0.42689(12) 0.0545(9) Uani 1 1 d . . . . .
N28 N 0.81137(17) 0.08790(10) 0.26180(13) 0.0385(8) Uani 1 1 d . . . . .
O11 O 1.06290(17) 0.36757(10) 0.30662(11) 0.0514(8) Uani 1 1 d . . . . .
O18 O 0.62974(17) 0.35243(10) 0.46312(10) 0.0503(8) Uani 1 1 d . . . . .
N54 N 0.41993(17) 0.29003(10) 0.35218(12) 0.0356(8) Uani 1 1 d . . . . .
N36 N 0.57933(19) 0.39335(11) 0.41386(13) 0.0441(9) Uani 1 1 d . . . . .
N6 N 0.67319(17) 0.18149(10) 0.24419(12) 0.0366(8) Uani 1 1 d . . . . .
N14 N 0.70005(19) 0.28557(10) 0.14533(12) 0.0417(8) Uani 1 1 d . . . . .
O35 O 0.04148(15) 0.34154(10) -0.03365(12) 0.0502(8) Uani 1 1 d . . . . .
N78 N 0.34801(18) 0.14831(13) 0.06446(13) 0.0496(10) Uani 1 1 d . . . . .
N53 N 0.41417(17) 0.23176(10) 0.34327(12) 0.0362(8) Uani 1 1 d . . . . .
N85 N 0.26034(18) 0.41266(11) -0.04968(13) 0.0418(8) Uani 1 1 d . . . . .
N72 N 0.22435(17) 0.42513(10) 0.05136(12) 0.0382(8) Uani 1 1 d . . . . .
O40 O 0.34064(15) 0.16782(9) -0.05831(11) 0.0446(7) Uani 1 1 d . . . . .
N55 N 0.46026(17) 0.34977(10) 0.35177(12) 0.0367(8) Uani 1 1 d . . . . .
O2 O 0.88367(16) 0.23028(11) 0.20507(13) 0.0560(9) Uani 1 1 d . . . . .
N79 N 0.28213(17) 0.14192(11) -0.00671(12) 0.0390(8) Uani 1 1 d . . . . .
N46 N 0.91808(16) 0.15976(11) 0.14282(12) 0.0401(8) Uani 1 1 d . . . . .
N50 N 0.55831(16) 0.09211(10) 0.25912(12) 0.0369(8) Uani 1 1 d . . . . .
N73 N 0.28598(17) 0.40338(10) 0.11840(11) 0.0360(8) Uani 1 1 d . . . . .
O24 O 0.72868(14) 0.13111(9) 0.12800(11) 0.0449(7) Uani 1 1 d . . . . .
N48 N 0.74715(17) 0.09523(10) 0.18977(13) 0.0403(8) Uani 1 1 d . . . . .
N17 N 0.59658(18) 0.23221(10) 0.31166(13) 0.0400(8) Uani 1 1 d . . . . .
O37 O 0.21053(14) 0.36870(9) 0.14907(11) 0.0433(7) Uani 1 1 d . . . . .
N81 N 0.1833(2) 0.20663(13) -0.11921(14) 0.0512(10) Uani 1 1 d . . . . .
N86 N 0.32347(18) 0.42180(10) 0.01407(12) 0.0390(8) Uani 1 1 d . . . . .
N15 N 0.62347(18) 0.24386(10) 0.17158(12) 0.0371(8) Uani 1 1 d . . . . .
N37 N 0.6616(2) 0.43468(11) 0.39241(14) 0.0471(9) Uani 1 1 d . . . . .
O30 O 0.77173(19) 0.44520(10) 0.18684(14) 0.0587(9) Uani 1 1 d . . . . .
N66 N 0.12788(17) 0.16464(12) -0.03478(12) 0.0424(9) Uani 1 1 d . . . . .
N42 N 1.01576(17) 0.38152(12) 0.16048(14) 0.0451(9) Uani 1 1 d . . . . .
O16 O 0.6037(2) 0.14485(9) 0.42469(11) 0.0547(9) Uani 1 1 d . . . . .
N43 N 1.04246(17) 0.32272(11) 0.13637(12) 0.0400(8) Uani 1 1 d . . . . .
N58 N 0.6863(2) 0.46194(12) 0.29231(16) 0.0533(10) Uani 1 1 d . . . . .
N67 N 0.07913(18) 0.20794(11) -0.08725(12) 0.0428(9) Uani 1 1 d . . . . .
O20 O 0.93338(17) 0.42684(11) 0.36901(13) 0.0550(9) Uani 1 1 d . . . . .
O33 O 0.08568(16) 0.17575(11) 0.03093(11) 0.0552(9) Uani 1 1 d . . . . .
N88 N 0.4233(2) 0.35594(14) 0.12501(16) 0.0588(12) Uani 1 1 d . . . . .
N80 N 0.22816(18) 0.15949(11) -0.07068(12) 0.0429(9) Uani 1 1 d . . . . .
N5 N 0.71437(17) 0.20170(10) 0.18520(12) 0.0377(8) Uani 1 1 d . . . . .
O43 O 0.36673(16) 0.39105(10) -0.04128(12) 0.0521(8) Uani 1 1 d . . . . .
N44 N 1.02699(17) 0.26513(11) 0.12901(11) 0.0381(8) Uani 1 1 d . . . . .
N30 N 0.62422(17) 0.08232(10) 0.33046(13) 0.0379(8) Uani 1 1 d . . . . .
O6 O 0.72706(17) 0.37863(10) 0.25840(13) 0.0539(9) Uani 1 1 d . . . . .
N26 N 0.98202(17) 0.15215(11) 0.21502(12) 0.0401(8) Uani 1 1 d . . . . .
N16 N 0.58507(18) 0.22553(10) 0.23195(13) 0.0397(8) Uani 1 1 d . . . . .
O7 O 0.66022(17) 0.33612(9) 0.17404(11) 0.0474(8) Uani 1 1 d . . . . .
N70 N 0.11116(18) 0.37734(11) -0.06885(13) 0.0411(8) Uani 1 1 d . . . . .
N87 N 0.38527(18) 0.39957(11) 0.08121(13) 0.0409(8) Uani 1 1 d . . . . .
N21 N 1.01857(18) 0.41324(11) 0.26120(14) 0.0461(9) Uani 1 1 d . . . . .
O4 O 0.7920(2) 0.18093(11) 0.34097(12) 0.0633(11) Uani 1 1 d . . . . .
N20 N 0.78513(19) 0.34347(12) 0.36523(16) 0.0543(11) Uani 1 1 d . . . . .
N41 N 0.95988(19) 0.42468(11) 0.18814(15) 0.0480(9) Uani 1 1 d . . . . .
N61 N 0.34037(18) 0.29903(12) 0.18930(14) 0.0468(10) Uani 1 1 d . . . . .
C33 C 1.10885(19) 0.28066(13) 0.23068(14) 0.0390(10) Uani 1 1 d . . . . .
N65 N 0.18041(18) 0.14291(13) 0.02785(12) 0.0462(10) Uani 1 1 d . . . . .
O38 O 0.48792(15) 0.26284(13) 0.09781(12) 0.0610(11) Uani 1 1 d . . . . .
O41 O 0.27479(17) 0.24099(12) -0.12905(13) 0.0626(10) Uani 1 1 d . . . . .
O1 O 0.95503(17) 0.27294(13) 0.28530(15) 0.0708(13) Uani 1 1 d . . . . .
O32 O 0.18477(15) 0.19159(11) 0.13115(11) 0.0535(9) Uani 1 1 d . . . . .
N39 N 0.8514(2) 0.46108(12) 0.33085(16) 0.0530(10) Uani 1 1 d . . . . .
O29 O 0.60488(19) 0.43463(14) 0.24409(14) 0.0705(12) Uani 1 1 d . . . . .
N62 N 0.33171(16) 0.24095(12) 0.18350(13) 0.0435(9) Uani 1 1 d . . . . .
N19 N 0.7176(2) 0.30692(13) 0.39504(12) 0.0510(11) Uani 1 1 d . . . . .
N27 N 0.89721(17) 0.11372(10) 0.23646(13) 0.0391(8) Uani 1 1 d . . . . .
N52 N 0.43142(16) 0.17104(10) 0.32314(12) 0.0363(8) Uani 1 1 d . . . . .
N56 N 0.51772(18) 0.39800(11) 0.34044(13) 0.0423(9) Uani 1 1 d . . . . .
N83 N 0.17633(19) 0.32548(12) -0.13459(13) 0.0466(9) Uani 1 1 d . . . . .
N23 N 1.10402(17) 0.31274(11) 0.20937(12) 0.0394(8) Uani 1 1 d . . . . .
N18 N 0.6391(3) 0.26034(12) 0.37238(13) 0.0543(11) Uani 1 1 d . . . . .
N49 N 0.64868(17) 0.08513(10) 0.22534(13) 0.0389(8) Uani 1 1 d . . . . .
N76 N 0.43632(17) 0.23672(12) 0.15221(14) 0.0473(10) Uani 1 1 d . . . . .
N8 N 0.7287(2) 0.21703(11) 0.38014(12) 0.0499(10) Uani 1 1 d . . . . .
N35 N 0.52741(19) 0.34269(10) 0.42321(12) 0.0411(9) Uani 1 1 d . . . . .
O42 O 0.28742(18) 0.34007(14) -0.12331(16) 0.0787(15) Uani 1 1 d . . . . .
N63 N 0.29649(18) 0.18421(14) 0.15210(13) 0.0506(11) Uani 1 1 d . . . . .
N22 N 1.07795(18) 0.37145(11) 0.23263(13) 0.0438(9) Uani 1 1 d . . . . .
O34 O 0.02154(15) 0.24454(10) -0.04487(11) 0.0499(8) Uani 1 1 d . . . . .
N69 N 0.07364(19) 0.32799(11) -0.10194(14) 0.0452(9) Uani 1 1 d . . . . .
N60 N 0.8760(2) 0.45374(12) 0.22564(16) 0.0522(10) Uani 1 1 d . . . . .
N68 N 0.06664(17) 0.26411(11) -0.10658(13) 0.0413(8) Uani 1 1 d . . . . .
N38 N 0.74968(19) 0.45610(11) 0.36493(15) 0.0483(10) Uani 1 1 d . . . . .
C116 C 0.2629(2) 0.44074(12) 0.01937(14) 0.0371(9) Uani 1 1 d . . . . .
H116 H 0.2714 0.4664 0.0253 0.045 Uiso 1 1 calc R U . . .
N45 N 0.98312(17) 0.20539(11) 0.13059(12) 0.0405(8) Uani 1 1 d . . . . .
N74 N 0.32311(18) 0.35776(11) 0.16071(13) 0.0433(9) Uani 1 1 d . . . . .
C56 C 0.9817(2) 0.15104(14) 0.16786(15) 0.0411(10) Uani 1 1 d . . . . .
H56 H 0.9992 0.1281 0.1580 0.049 Uiso 1 1 calc R U . . .
N71 N 0.16170(18) 0.41706(11) -0.01214(12) 0.0414(8) Uani 1 1 d . . . . .
N47 N 0.83399(17) 0.11995(11) 0.16360(13) 0.0408(8) Uani 1 1 d . . . . .
N33 N 0.4814(2) 0.22307(11) 0.41404(13) 0.0500(11) Uani 1 1 d . . . . .
C83 C 0.40618(19) 0.26387(11) 0.32197(15) 0.0351(9) Uani 1 1 d . . . . .
C105 C 0.4081(2) 0.28751(14) 0.18964(16) 0.0437(11) Uani 1 1 d . . . . .
H105 H 0.4370 0.2963 0.2163 0.052 Uiso 1 1 calc R U . . .
N75 N 0.43664(18) 0.29487(13) 0.14880(14) 0.0510(11) Uani 1 1 d . . . . .
N34 N 0.49262(19) 0.28144(10) 0.42174(12) 0.0399(8) Uani 1 1 d . . . . .
N12 N 0.8207(2) 0.36042(12) 0.22900(17) 0.0564(11) Uani 1 1 d . . . . .
N4 N 0.78956(18) 0.24302(11) 0.15804(15) 0.0458(9) Uani 1 1 d . . . . .
N11 N 0.8266(2) 0.36942(15) 0.30148(18) 0.0675(15) Uani 1 1 d . . . . .
N82 N 0.16800(18) 0.26203(11) -0.14116(12) 0.0423(9) Uani 1 1 d . . . . .
O44 O 0.46013(17) 0.36096(10) 0.05664(13) 0.0549(9) Uani 1 1 d . . . . .
C117 C 0.3573(2) 0.40690(13) 0.12171(15) 0.0405(10) Uani 1 1 d . . . . .
H117 H 0.3726 0.4302 0.1346 0.049 Uiso 1 1 calc R U . . .
C15 C 0.6436(2) 0.20737(11) 0.17424(13) 0.0341(9) Uani 1 1 d . . . . .
H15 H 0.6252 0.1938 0.1474 0.041 Uiso 1 1 calc R U . . .
N3 N 0.8607(2) 0.28584(13) 0.17712(15) 0.0576(12) Uani 1 1 d . . . . .
C38 C 0.7829(2) 0.06684(12) 0.29452(17) 0.0417(10) Uani 1 1 d . . . . .
H38A H 0.7869 0.0416 0.2872 0.050 Uiso 1 1 calc R U . . .
H38B H 0.8083 0.0709 0.3239 0.050 Uiso 1 1 calc R U . . .
C54 C 1.09135(19) 0.26822(12) 0.15531(14) 0.0362(9) Uani 1 1 d . . . . .
H54 H 1.1272 0.2577 0.1398 0.043 Uiso 1 1 calc R U . . .
N7 N 0.6792(2) 0.18546(12) 0.32412(13) 0.0503(10) Uani 1 1 d . . . . .
N10 N 0.8782(2) 0.30260(16) 0.38097(14) 0.0681(16) Uani 1 1 d . . . . .
C103 C 0.2674(2) 0.37595(12) 0.14325(14) 0.0373(9) Uani 1 1 d . . . . .
C84 C 0.4046(2) 0.32624(12) 0.34169(15) 0.0387(10) Uani 1 1 d . . . . .
H84A H 0.3683 0.3339 0.3584 0.046 Uiso 1 1 calc R U . . .
H84B H 0.3884 0.3281 0.3098 0.046 Uiso 1 1 calc R U . . .
N57 N 0.59887(19) 0.43899(11) 0.31895(14) 0.0477(10) Uani 1 1 d . . . . .
N32 N 0.4991(2) 0.16210(11) 0.39342(13) 0.0481(10) Uani 1 1 d . . . . .
N77 N 0.39875(18) 0.18096(13) 0.11828(13) 0.0495(10) Uani 1 1 d . . . . .
C77 C 0.7657(2) 0.11694(13) 0.15727(16) 0.0407(10) Uani 1 1 d . . . . .
C27 C 0.6014(2) 0.26441(12) 0.33256(14) 0.0379(9) Uani 1 1 d . . . . .
N59 N 0.7873(2) 0.46660(12) 0.25813(16) 0.0534(10) Uani 1 1 d . . . . .
N84 N 0.2053(2) 0.37946(12) -0.11096(14) 0.0487(10) Uani 1 1 d . . . . .
N64 N 0.24632(18) 0.15057(14) 0.09848(13) 0.0507(11) Uani 1 1 d . . . . .
C29 C 0.7194(2) 0.33479(13) 0.36679(15) 0.0425(10) Uani 1 1 d . . . . .
C111 C 0.1119(2) 0.21015(14) -0.12685(15) 0.0424(10) Uani 1 1 d . . . . .
H111 H 0.0919 0.1935 -0.1503 0.051 Uiso 1 1 calc R U . . .
C39 C 0.6919(2) 0.08359(11) 0.33631(16) 0.0393(10) Uani 1 1 d . . . . .
C85 C 0.4806(2) 0.37141(12) 0.31989(15) 0.0385(10) Uani 1 1 d . . . . .
C87 C 0.6278(2) 0.44403(15) 0.28131(18) 0.0527(13) Uani 1 1 d . . . . .
C37 C 0.8681(2) 0.10696(11) 0.27364(16) 0.0383(9) Uani 1 1 d . . . . .
C61 C 0.4794(2) 0.11586(12) 0.34238(15) 0.0366(9) Uani 1 1 d . . . . .
H61 H 0.4540 0.0938 0.3464 0.044 Uiso 1 1 calc R U . . .
C71 C 0.9584(2) 0.40061(13) 0.15482(16) 0.0432(10) Uani 1 1 d . . . . .
C64 C 0.4268(2) 0.27649(12) 0.39716(15) 0.0399(10) Uani 1 1 d . . . . .
H64 H 0.3913 0.2858 0.4140 0.048 Uiso 1 1 calc R U . . .
C113 C 0.1134(2) 0.34346(14) -0.13317(16) 0.0454(11) Uani 1 1 d . . . . .
H113 H 0.0880 0.3461 -0.1632 0.054 Uiso 1 1 calc R U . . .
C59 C 0.6613(2) 0.06285(12) 0.26448(16) 0.0397(10) Uani 1 1 d . . . . .
H59 H 0.6675 0.0376 0.2564 0.048 Uiso 1 1 calc R U . . .
C95 C 0.1276(2) 0.16239(15) 0.01031(15) 0.0456(11) Uani 1 1 d . . . . .
C63 C 0.4208(2) 0.23629(12) 0.39059(15) 0.0437(11) Uani 1 1 d . . . . .
H63 H 0.3814 0.2267 0.4033 0.052 Uiso 1 1 calc R U . . .
C106 C 0.4027(2) 0.24708(13) 0.18943(15) 0.0409(10) Uani 1 1 d . . . . .
H106 H 0.4243 0.2366 0.2177 0.049 Uiso 1 1 calc R U . . .
N40 N 0.93925(19) 0.44637(12) 0.29767(15) 0.0498(10) Uani 1 1 d . . . . .
C91 C 0.2965(2) 0.27146(15) 0.18721(15) 0.0462(11) Uani 1 1 d . . . . .
N2 N 0.9133(2) 0.31897(15) 0.23973(18) 0.0641(14) Uani 1 1 d . . . . .
C130 C 0.3833(2) 0.42422(12) 0.04483(15) 0.0404(10) Uani 1 1 d . . . . .
H13A H 0.3873 0.4485 0.0569 0.048 Uiso 1 1 calc R U . . .
H13B H 0.4219 0.4199 0.0287 0.048 Uiso 1 1 calc R U . . .
C82 C 0.3849(2) 0.20026(12) 0.32235(17) 0.0429(11) Uani 1 1 d . . . . .
H82A H 0.3678 0.2057 0.2912 0.052 Uiso 1 1 calc R U . . .
H82B H 0.3468 0.1930 0.3376 0.052 Uiso 1 1 calc R U . . .
C101 C 0.1648(2) 0.41289(11) 0.03195(15) 0.0363(9) Uani 1 1 d . . . . .
C80 C 0.4890(2) 0.09873(13) 0.26265(16) 0.0427(10) Uani 1 1 d . . . . .
H80A H 0.4670 0.1069 0.2337 0.051 Uiso 1 1 calc R U . . .
H80B H 0.4677 0.0764 0.2700 0.051 Uiso 1 1 calc R U . . .
N1 N 0.9121(2) 0.32368(15) 0.31233(18) 0.0647(14) Uani 1 1 d . . . . .
C123 C 0.2891(2) 0.15763(12) -0.04656(14) 0.0373(9) Uani 1 1 d . . . . .
C31 C 1.0546(2) 0.38234(13) 0.27068(17) 0.0453(11) Uani 1 1 d . . . . .
C92 C 0.3032(2) 0.20639(15) 0.19084(15) 0.0458(11) Uani 1 1 d . . . . .
H92A H 0.3316 0.1943 0.2149 0.055 Uiso 1 1 calc R U . . .
H92B H 0.2590 0.2097 0.2007 0.055 Uiso 1 1 calc R U . . .
C26 C 0.5521(2) 0.22725(13) 0.27159(16) 0.0408(10) Uani 1 1 d . . . . .
H26A H 0.5199 0.2469 0.2685 0.049 Uiso 1 1 calc R U . . .
H26B H 0.5269 0.2051 0.2741 0.049 Uiso 1 1 calc R U . . .
C36 C 0.9675(2) 0.12110(13) 0.23967(17) 0.0435(10) Uani 1 1 d . . . . .
H36A H 0.9851 0.1244 0.2712 0.052 Uiso 1 1 calc R U . . .
H36B H 0.9904 0.1006 0.2284 0.052 Uiso 1 1 calc R U . . .
N13 N 0.7700(2) 0.32851(13) 0.16533(18) 0.0657(14) Uani 1 1 d . . . . .
C122 C 0.3385(2) 0.12951(15) 0.02266(15) 0.0470(11) Uani 1 1 d . . . . .
H12A H 0.3788 0.1321 0.0078 0.056 Uiso 1 1 calc R U . . .
H12B H 0.3325 0.1041 0.0286 0.056 Uiso 1 1 calc R U . . .
C24 C 0.6372(2) 0.26783(13) 0.13659(14) 0.0396(10) Uani 1 1 d . . . . .
H24A H 0.6363 0.2544 0.1087 0.048 Uiso 1 1 calc R U . . .
H24B H 0.6016 0.2857 0.1323 0.048 Uiso 1 1 calc R U . . .
C45 C 0.5838(2) 0.36200(13) 0.43654(15) 0.0433(11) Uani 1 1 d . . . . .
C81 C 0.44627(19) 0.15563(12) 0.28513(15) 0.0365(9) Uani 1 1 d . . . . .
C4 C 0.7635(2) 0.20784(13) 0.15524(15) 0.0411(10) Uani 1 1 d . . . . .
H4A H 0.8004 0.1909 0.1621 0.049 Uiso 1 1 calc R U . . .
H4B H 0.7432 0.2033 0.1245 0.049 Uiso 1 1 calc R U . . .
C109 C 0.2165(2) 0.12753(14) -0.00572(15) 0.0415(10) Uani 1 1 d . . . . .
H109 H 0.2169 0.1012 -0.0044 0.050 Uiso 1 1 calc R U . . .
C57 C 0.8631(2) 0.09645(12) 0.19794(16) 0.0414(10) Uani 1 1 d . . . . .
H57 H 0.8922 0.0785 0.1858 0.050 Uiso 1 1 calc R U . . .
C53 C 1.1009(2) 0.30823(13) 0.16178(14) 0.0392(10) Uani 1 1 d . . . . .
H53 H 1.1424 0.3166 0.1506 0.047 Uiso 1 1 calc R U . . .
C115 C 0.2195(2) 0.43464(13) -0.02518(15) 0.0412(10) Uani 1 1 d . . . . .
H115 H 0.2076 0.4573 -0.0409 0.049 Uiso 1 1 calc R U . . .
C78 C 0.6815(2) 0.07980(13) 0.18623(16) 0.0430(10) Uani 1 1 d . . . . .
H78A H 0.6851 0.0542 0.1808 0.052 Uiso 1 1 calc R U . . .
H78B H 0.6540 0.0902 0.1604 0.052 Uiso 1 1 calc R U . . .
C128 C 0.2478(3) 0.40885(15) -0.09722(16) 0.0513(12) Uani 1 1 d . . . . .
H12C H 0.2272 0.4308 -0.1100 0.062 Uiso 1 1 calc R U . . .
H12D H 0.2906 0.4057 -0.1091 0.062 Uiso 1 1 calc R U . . .
C75 C 0.9210(2) 0.19077(14) 0.11979(14) 0.0407(10) Uani 1 1 d . . . . .
C79 C 0.5860(2) 0.09955(12) 0.22147(15) 0.0381(9) Uani 1 1 d . . . . .
C131 C 0.4263(2) 0.37104(14) 0.08456(17) 0.0454(11) Uani 1 1 d . . . . .
C94 C 0.1918(2) 0.13204(17) 0.07373(16) 0.0511(13) Uani 1 1 d . . . . .
H94A H 0.1511 0.1363 0.0877 0.061 Uiso 1 1 calc R U . . .
H94B H 0.2010 0.1064 0.0751 0.061 Uiso 1 1 calc R U . . .
C97 C 0.0533(2) 0.23929(14) -0.07640(15) 0.0414(10) Uani 1 1 d . . . . .
C114 C 0.1344(2) 0.37952(14) -0.11211(15) 0.0443(10) Uani 1 1 d . . . . .
H114 H 0.1135 0.3996 -0.1299 0.053 Uiso 1 1 calc R U . . .
C120 C 0.4523(2) 0.20053(15) 0.14296(18) 0.0506(12) Uani 1 1 d . . . . .
H12E H 0.4656 0.1883 0.1713 0.061 Uiso 1 1 calc R U . . .
H12F H 0.4909 0.2003 0.1261 0.061 Uiso 1 1 calc R U . . .
C108 C 0.3146(2) 0.13840(17) 0.10198(15) 0.0494(12) Uani 1 1 d . . . . .
H108 H 0.3189 0.1127 0.1090 0.059 Uiso 1 1 calc R U . . .
C65 C 0.4782(2) 0.36375(12) 0.39580(14) 0.0384(9) Uani 1 1 d . . . . .
H65 H 0.4383 0.3685 0.4111 0.046 Uiso 1 1 calc R U . . .
C102 C 0.2397(2) 0.42915(11) 0.09860(14) 0.0359(9) Uani 1 1 d . . . . .
H10A H 0.2583 0.4530 0.1050 0.043 Uiso 1 1 calc R U . . .
H10B H 0.1982 0.4273 0.1124 0.043 Uiso 1 1 calc R U . . .
C112 C 0.1014(2) 0.24888(13) -0.14116(15) 0.0400(10) Uani 1 1 d . . . . .
H112 H 0.0751 0.2509 -0.1710 0.048 Uiso 1 1 calc R U . . .
C62 C 0.4472(2) 0.14855(12) 0.36149(15) 0.0407(10) Uani 1 1 d . . . . .
H62 H 0.4068 0.1421 0.3754 0.049 Uiso 1 1 calc R U . . .
C66 C 0.5158(2) 0.39809(12) 0.38766(16) 0.0417(10) Uani 1 1 d . . . . .
H66 H 0.4922 0.4193 0.3973 0.050 Uiso 1 1 calc R U . . .
C93 C 0.2371(2) 0.17688(16) 0.12781(15) 0.0489(13) Uani 1 1 d . . . . .
C99 C 0.0723(2) 0.34843(13) -0.06528(16) 0.0420(10) Uani 1 1 d . . . . .
C41 C 0.5542(2) 0.14063(12) 0.39792(14) 0.0400(10) Uani 1 1 d . . . . .
C5 C 0.7298(2) 0.18526(11) 0.22465(14) 0.0356(9) Uani 1 1 d . . . . .
C100 C 0.1033(2) 0.40871(13) -0.04264(16) 0.0439(10) Uani 1 1 d . . . . .
H10C H 0.0928 0.4290 -0.0628 0.053 Uiso 1 1 calc R U . . .
H10D H 0.0653 0.4053 -0.0257 0.053 Uiso 1 1 calc R U . . .
N9 N 0.8065(2) 0.26355(15) 0.40065(17) 0.0685(16) Uani 1 1 d . . . . .
C86 C 0.5293(2) 0.43031(14) 0.31695(19) 0.0514(12) Uani 1 1 d . . . . .
H86A H 0.5104 0.4278 0.2856 0.062 Uiso 1 1 calc R U . . .
H86B H 0.5060 0.4500 0.3298 0.062 Uiso 1 1 calc R U . . .
C74 C 1.0078(2) 0.23278(14) 0.10414(14) 0.0416(10) Uani 1 1 d . . . . .
H74A H 0.9732 0.2387 0.0795 0.050 Uiso 1 1 calc R U . . .
H74B H 1.0467 0.2237 0.0911 0.050 Uiso 1 1 calc R U . . .
C98 C 0.0317(2) 0.29735(14) -0.11150(17) 0.0468(11) Uani 1 1 d . . . . .
H98A H -0.0032 0.2975 -0.0915 0.056 Uiso 1 1 calc R U . . .
H98B H 0.0096 0.2992 -0.1422 0.056 Uiso 1 1 calc R U . . .
C107 C 0.3494(2) 0.16207(16) 0.13981(16) 0.0512(13) Uani 1 1 d . . . . .
H107 H 0.3701 0.1477 0.1653 0.061 Uiso 1 1 calc R U . . .
C76 C 0.8700(2) 0.13252(14) 0.12844(16) 0.0441(11) Uani 1 1 d . . . . .
H76A H 0.8379 0.1420 0.1042 0.053 Uiso 1 1 calc R U . . .
H76B H 0.8932 0.1124 0.1165 0.053 Uiso 1 1 calc R U . . .
C40 C 0.5867(2) 0.08428(12) 0.36785(15) 0.0384(9) Uani 1 1 d . . . . .
H40A H 0.5590 0.0629 0.3683 0.046 Uiso 1 1 calc R U . . .
H40B H 0.6179 0.0846 0.3955 0.046 Uiso 1 1 calc R U . . .
C46 C 0.6237(3) 0.42243(14) 0.42640(17) 0.0497(11) Uani 1 1 d . . . . .
H46A H 0.5973 0.4424 0.4357 0.060 Uiso 1 1 calc R U . . .
H46B H 0.6548 0.4152 0.4524 0.060 Uiso 1 1 calc R U . . .
C23 C 0.7060(2) 0.31847(13) 0.16280(15) 0.0428(10) Uani 1 1 d . . . . .
C125 C 0.2153(2) 0.23689(15) -0.12950(15) 0.0470(11) Uani 1 1 d . . . . .
C129 C 0.3212(2) 0.40695(12) -0.02700(16) 0.0424(10) Uani 1 1 d . . . . .
C60 C 0.5984(2) 0.06797(11) 0.28838(16) 0.0373(9) Uani 1 1 d . . . . .
H60 H 0.5750 0.0451 0.2916 0.045 Uiso 1 1 calc R U . . .
C6 C 0.6722(3) 0.16271(12) 0.28551(15) 0.0442(10) Uani 1 1 d . . . . .
H6A H 0.7085 0.1452 0.2886 0.053 Uiso 1 1 calc R U . . .
H6B H 0.6299 0.1496 0.2844 0.053 Uiso 1 1 calc R U . . .
C67 C 0.6333(2) 0.45727(14) 0.35673(19) 0.0515(12) Uani 1 1 d . . . . .
H67 H 0.6051 0.4762 0.3676 0.062 Uiso 1 1 calc R U . . .
C18 C 0.6588(3) 0.22415(14) 0.38105(15) 0.0530(13) Uani 1 1 d . . . . .
H18 H 0.6434 0.2153 0.4089 0.064 Uiso 1 1 calc R U . . .
C104 C 0.3224(2) 0.33472(15) 0.19859(16) 0.0492(12) Uani 1 1 d . . . . .
H10E H 0.3536 0.3439 0.2234 0.059 Uiso 1 1 calc R U . . .
H10F H 0.2775 0.3348 0.2080 0.059 Uiso 1 1 calc R U . . .
C14 C 0.7617(2) 0.27242(13) 0.13212(15) 0.0455(11) Uani 1 1 d . . . . .
H14 H 0.7581 0.2676 0.0997 0.055 Uiso 1 1 calc R U . . .
C3 C 0.8480(2) 0.25100(15) 0.18243(17) 0.0488(12) Uani 1 1 d . . . . .
C58 C 0.8037(2) 0.07890(12) 0.21559(16) 0.0419(10) Uani 1 1 d . . . . .
H58 H 0.8039 0.0528 0.2111 0.050 Uiso 1 1 calc R U . . .
C119 C 0.4565(2) 0.26498(16) 0.12962(16) 0.0493(12) Uani 1 1 d . . . . .
C52 C 1.0625(2) 0.39573(14) 0.19604(17) 0.0469(11) Uani 1 1 d . . . . .
H52 H 1.1033 0.4051 0.1850 0.056 Uiso 1 1 calc R U . . .
C124 C 0.2176(3) 0.17289(16) -0.11508(17) 0.0544(13) Uani 1 1 d . . . . .
H12G H 0.1915 0.1554 -0.1341 0.065 Uiso 1 1 calc R U . . .
H12H H 0.2610 0.1755 -0.1262 0.065 Uiso 1 1 calc R U . . .
C16 C 0.6152(2) 0.19426(11) 0.21639(14) 0.0345(9) Uani 1 1 d . . . . .
H16 H 0.5819 0.1751 0.2093 0.041 Uiso 1 1 calc R U . . .
C43 C 0.5196(3) 0.24918(14) 0.43484(14) 0.0511(14) Uani 1 1 d . . . . .
C9 C 0.8642(3) 0.2675(2) 0.38221(19) 0.072(2) Uani 1 1 d . . . . .
C110 C 0.1776(2) 0.14147(13) -0.04957(15) 0.0416(10) Uani 1 1 d . . . . .
H110 H 0.1570 0.1218 -0.0683 0.050 Uiso 1 1 calc R U . . .
C118 C 0.3830(2) 0.37591(15) 0.15215(16) 0.0486(12) Uani 1 1 d . . . . .
H118 H 0.4093 0.3844 0.1801 0.058 Uiso 1 1 calc R U . . .
C121 C 0.3981(2) 0.17161(16) 0.07544(16) 0.0482(12) Uani 1 1 d . . . . .
C48 C 0.8166(2) 0.47040(16) 0.3677(2) 0.0568(13) Uani 1 1 d . . . . .
H48A H 0.8142 0.4964 0.3696 0.068 Uiso 1 1 calc R U . . .
H48B H 0.8424 0.4619 0.3953 0.068 Uiso 1 1 calc R U . . .
C96 C 0.0704(2) 0.17556(14) -0.06377(16) 0.0453(11) Uani 1 1 d . . . . .
H96A H 0.0330 0.1786 -0.0461 0.054 Uiso 1 1 calc R U . . .
H96B H 0.0582 0.1566 -0.0856 0.054 Uiso 1 1 calc R U . . .
C132 C 0.4683(2) 0.32840(16) 0.1424(2) 0.0576(15) Uani 1 1 d . . . . .
H13C H 0.4917 0.3363 0.1711 0.069 Uiso 1 1 calc R U . . .
H13D H 0.5019 0.3249 0.1219 0.069 Uiso 1 1 calc R U . . .
C47 C 0.7294(2) 0.43567(13) 0.39797(17) 0.0465(11) Uani 1 1 d . . . . .
C32 C 1.1279(2) 0.34452(14) 0.23225(16) 0.0431(10) Uani 1 1 d . . . . .
H32A H 1.1451 0.3385 0.2631 0.052 Uiso 1 1 calc R U . . .
H32B H 1.1652 0.3541 0.2179 0.052 Uiso 1 1 calc R U . . .
C51 C 1.0227(2) 0.42504(14) 0.21627(19) 0.0504(12) Uani 1 1 d . . . . .
H51 H 1.0451 0.4485 0.2157 0.061 Uiso 1 1 calc R U . . .
C1 C 0.9292(2) 0.30206(18) 0.2792(2) 0.0652(18) Uani 1 1 d . . . . .
C44 C 0.5080(3) 0.31264(13) 0.44838(15) 0.0440(11) Uani 1 1 d . . . . .
H44A H 0.5445 0.3070 0.4720 0.053 Uiso 1 1 calc R U . . .
H44B H 0.4688 0.3192 0.4628 0.053 Uiso 1 1 calc R U . . .
C19 C 0.7821(3) 0.29697(17) 0.41616(16) 0.0603(16) Uani 1 1 d . . . . .
H19 H 0.7846 0.2977 0.4491 0.072 Uiso 1 1 calc R U . . .
C89 C 0.8081(3) 0.45447(14) 0.22012(19) 0.0506(12) Uani 1 1 d . . . . .
C17 C 0.6248(3) 0.20412(13) 0.33994(16) 0.0473(11) Uani 1 1 d . . . . .
H17 H 0.5900 0.1875 0.3480 0.057 Uiso 1 1 calc R U . . .
C69 C 0.8414(2) 0.47987(14) 0.2892(2) 0.0546(13) Uani 1 1 d . . . . .
H69 H 0.8378 0.5059 0.2937 0.065 Uiso 1 1 calc R U . . .
C21 C 0.7853(3) 0.37012(14) 0.2629(2) 0.0547(13) Uani 1 1 d . . . . .
C72 C 1.0366(2) 0.35990(14) 0.12486(16) 0.0449(11) Uani 1 1 d . . . . .
H72A H 1.0041 0.3626 0.0981 0.054 Uiso 1 1 calc R U . . .
H72B H 1.0800 0.3685 0.1176 0.054 Uiso 1 1 calc R U . . .
C42 C 0.4873(4) 0.18627(14) 0.42848(17) 0.0660(18) Uani 1 1 d . . . . .
H42A H 0.5242 0.1843 0.4528 0.079 Uiso 1 1 calc R U . . .
H42B H 0.4461 0.1793 0.4404 0.079 Uiso 1 1 calc R U . . .
C126 C 0.1825(2) 0.29487(13) -0.16215(15) 0.0439(10) Uani 1 1 d . . . . .
H12I H 0.1520 0.2975 -0.1899 0.053 Uiso 1 1 calc R U . . .
H12J H 0.2282 0.2939 -0.1701 0.053 Uiso 1 1 calc R U . . .
C88 C 0.7197(2) 0.47906(16) 0.2589(2) 0.0585(14) Uani 1 1 d . . . . .
H88A H 0.7205 0.5048 0.2643 0.070 Uiso 1 1 calc R U . . .
H88B H 0.6942 0.4749 0.2296 0.070 Uiso 1 1 calc R U . . .
C20 C 0.8285(3) 0.32397(18) 0.39866(19) 0.0632(17) Uani 1 1 d . . . . .
H20 H 0.8488 0.3399 0.4227 0.076 Uiso 1 1 calc R U . . .
C7 C 0.7387(3) 0.19324(14) 0.34720(15) 0.0538(14) Uani 1 1 d . . . . .
C28 C 0.6561(3) 0.28985(14) 0.40179(15) 0.0498(12) Uani 1 1 d . . . . .
H28A H 0.6199 0.3074 0.3975 0.060 Uiso 1 1 calc R U . . .
H28B H 0.6593 0.2814 0.4327 0.060 Uiso 1 1 calc R U . . .
C49 C 0.9108(2) 0.44331(14) 0.33647(18) 0.0481(12) Uani 1 1 d . . . . .
C30 C 0.8028(2) 0.37545(15) 0.3437(2) 0.0571(14) Uani 1 1 d . . . . .
H30A H 0.8376 0.3879 0.3634 0.069 Uiso 1 1 calc R U . . .
H30B H 0.7635 0.3910 0.3392 0.069 Uiso 1 1 calc R U . . .
C11 C 0.8926(3) 0.35832(18) 0.2960(2) 0.0701(19) Uani 1 1 d . . . . .
H11 H 0.9260 0.3765 0.3075 0.084 Uiso 1 1 calc R U . . .
C127 C 0.2292(2) 0.34756(17) -0.12305(17) 0.0537(13) Uani 1 1 d . . . . .
C90 C 0.9122(3) 0.45331(15) 0.18741(19) 0.0552(13) Uani 1 1 d . . . . .
H90A H 0.9358 0.4760 0.1859 0.066 Uiso 1 1 calc R U . . .
H90B H 0.8802 0.4512 0.1603 0.066 Uiso 1 1 calc R U . . .
C2 C 0.9206(3) 0.30210(18) 0.1981(2) 0.0653(17) Uani 1 1 d . . . . .
H2A H 0.9356 0.3199 0.1777 0.078 Uiso 1 1 calc R U . . .
H2B H 0.9556 0.2839 0.2031 0.078 Uiso 1 1 calc R U . . .
C13 C 0.8116(3) 0.30274(15) 0.14622(18) 0.0524(12) Uani 1 1 d . . . . .
H13 H 0.8313 0.3127 0.1204 0.063 Uiso 1 1 calc R U . . .
C68 C 0.6950(2) 0.47294(14) 0.33798(19) 0.0512(12) Uani 1 1 d . . . . .
H68 H 0.6968 0.4992 0.3409 0.061 Uiso 1 1 calc R U . . .
C50 C 1.0084(2) 0.43755(15) 0.29633(19) 0.0508(12) Uani 1 1 d . . . . .
H50A H 1.0334 0.4595 0.2924 0.061 Uiso 1 1 calc R U . . .
H50B H 1.0265 0.4270 0.3250 0.061 Uiso 1 1 calc R U . . .
C70 C 0.9029(3) 0.47022(14) 0.2660(2) 0.0541(12) Uani 1 1 d . . . . .
H70 H 0.9297 0.4916 0.2606 0.065 Uiso 1 1 calc R U . . .
C8 C 0.7816(4) 0.22959(19) 0.41165(17) 0.077(2) Uani 1 1 d . . . . .
H8A H 0.8184 0.2123 0.4138 0.093 Uiso 1 1 calc R U . . .
H8B H 0.7658 0.2311 0.4411 0.093 Uiso 1 1 calc R U . . .
C22 C 0.7931(3) 0.36231(15) 0.1832(2) 0.0606(15) Uani 1 1 d . . . . .
H22A H 0.8272 0.3715 0.1656 0.073 Uiso 1 1 calc R U . . .
H22B H 0.7556 0.3791 0.1802 0.073 Uiso 1 1 calc R U . . .
C10 C 0.9310(3) 0.3162(2) 0.3579(2) 0.081(2) Uani 1 1 d . . . . .
H10G H 0.9484 0.3381 0.3728 0.097 Uiso 1 1 calc R U . . .
H10H H 0.9675 0.2988 0.3604 0.097 Uiso 1 1 calc R U . . .
C12 C 0.8899(3) 0.35424(17) 0.2447(2) 0.0662(17) Uani 1 1 d . . . . .
H12 H 0.9191 0.3719 0.2322 0.079 Uiso 1 1 calc R U . . .
O8 O 0.56492(14) 0.28296(8) 0.20988(10) 0.0394(7) Uani 1 1 d . . . . .
O13 O 1.03473(13) 0.18368(9) 0.27424(10) 0.0384(7) Uani 1 1 d . . . . .
C34 C 1.10639(19) 0.21846(13) 0.21076(14) 0.0383(9) Uani 1 1 d . . . . .
H34A H 1.1236 0.2165 0.2425 0.046 Uiso 1 1 calc R U . . .
H34B H 1.1413 0.2099 0.1935 0.046 Uiso 1 1 calc R U . . .
N25 N 1.04880(16) 0.19607(11) 0.20172(12) 0.0396(8) Uani 1 1 d . . . . .
C35 C 1.02326(18) 0.17816(12) 0.23432(14) 0.0364(9) Uani 1 1 d . . . . .
O31 O 0.23723(15) 0.27379(11) 0.18903(12) 0.0550(9) Uani 1 1 d . . . . .
O5 O 0.8974(2) 0.24372(14) 0.36949(14) 0.0850(17) Uani 1 1 d . . . . .
C25 C 0.58948(18) 0.25394(11) 0.20536(14) 0.0339(9) Uani 1 1 d . . . . .
O22 O 0.95030(14) 0.30304(10) 0.09168(10) 0.0455(8) Uani 1 1 d . . . . .
C73 C 1.0019(2) 0.29728(14) 0.11625(14) 0.0400(10) Uani 1 1 d . . . . .
C55 C 1.0271(2) 0.18249(13) 0.15814(15) 0.0406(10) Uani 1 1 d . . . . .
H55 H 1.0652 0.1746 0.1428 0.049 Uiso 1 1 calc R U . . .

loop_
_atom_site_aniso_label
_atom_site_aniso_U_11
_atom_site_aniso_U_22
_atom_site_aniso_U_33
_atom_site_aniso_U_23
_atom_site_aniso_U_13
_atom_site_aniso_U_12
Cl2 0.130(2) 0.1059(17) 0.137(2) -0.0174(15) 0.0324(17) 0.0112(15)
O2W 0.0319(15) 0.0442(17) 0.0543(18) 0.0021(14) 0.0033(13) 0.0012(13)
O4W 0.0409(19) 0.115(4) 0.0443(19) -0.015(2) 0.0140(15) -0.020(2)
Cl1 0.089(3) 0.070(2) 0.101(3) -0.001(2) 0.016(2) 0.030(2)
O1WC 0.063(5) 0.027(3) 0.078(5) 0.022(3) 0.037(4) 0.026(3)
O82W 0.254(17) 0.37(2) 0.239(16) -0.121(15) -0.119(13) 0.202(17)
O61W 0.130(7) 0.151(8) 0.188(11) -0.071(7) -0.096(7) 0.067(6)
O6W 0.059(2) 0.047(2) 0.079(3) 0.0020(18) -0.0028(19) -0.0005(17)
O7W 0.065(2) 0.075(3) 0.059(2) -0.002(2) 0.0041(19) -0.007(2)
O9W 0.059(2) 0.072(3) 0.101(3) -0.012(2) -0.016(2) 0.026(2)
O10W 0.077(3) 0.103(4) 0.064(3) 0.008(2) 0.002(2) 0.019(3)
O11W 0.079(3) 0.075(3) 0.073(3) -0.007(2) -0.027(2) 0.002(2)
O12W 0.051(2) 0.137(5) 0.079(3) -0.043(3) -0.009(2) 0.015(3)
O13W 0.046(2) 0.127(4) 0.081(3) 0.012(3) 0.007(2) -0.006(2)
O15W 0.114(4) 0.090(4) 0.092(4) 0.027(3) 0.013(3) 0.047(3)
O16W 0.081(3) 0.101(4) 0.098(4) 0.024(3) 0.013(3) 0.004(3)
O17W 0.123(5) 0.109(4) 0.092(4) 0.037(3) 0.014(3) 0.038(4)
O20W 0.045(4) 0.089(6) 0.079(5) -0.026(4) 0.028(3) -0.013(3)
O48W 0.070(5) 0.112(7) 0.080(5) -0.016(4) 0.003(4) -0.016(4)
O20A 0.074(11) 0.16(2) 0.16(2) -0.09(2) 0.073(13) -0.027(13)
O23W 0.036(4) 0.091(8) 0.067(6) -0.024(5) -0.002(3) 0.003(4)
O39W 0.063(5) 0.176(10) 0.028(4) -0.006(4) -0.008(3) 0.042(5)
O23A 0.031(4) 0.104(11) 0.045(5) 0.001(6) 0.006(3) -0.010(6)
O24W 0.162(7) 0.208(9) 0.056(3) -0.021(4) -0.006(4) -0.024(6)
O27W 0.076(5) 0.061(4) 0.183(9) -0.012(4) -0.013(5) 0.004(3)
O22W 0.133(6) 0.127(6) 0.039(3) -0.002(3) 0.003(3) -0.085(5)
O27A 0.048(11) 0.057(10) 0.092(13) -0.015(9) 0.054(9) -0.023(8)
O95W 0.070(14) 0.077(14) 0.15(2) -0.056(14) 0.078(15) -0.042(11)
O19W 0.070(6) 0.068(5) 0.080(6) -0.023(4) 0.026(5) 0.000(4)
O29W 0.074(5) 0.081(5) 0.060(4) 0.011(3) 0.020(3) 0.014(4)
O35W 0.086(5) 0.084(5) 0.065(4) -0.027(4) 0.022(4) -0.020(4)
O50W 0.081(5) 0.142(8) 0.058(4) 0.025(5) 0.016(4) 0.038(5)
O66W 0.086(6) 0.080(6) 0.149(9) 0.000(6) 0.026(6) 0.008(5)
O56W 0.070(5) 0.181(10) 0.152(9) -0.128(8) -0.057(6) 0.073(6)
O19A 0.081(10) 0.073(8) 0.050(6) -0.006(5) 0.039(7) -0.008(7)
O29A 0.101(11) 0.108(11) 0.118(12) 0.020(9) 0.029(9) -0.032(9)
O35A 0.111(11) 0.091(9) 0.061(7) -0.002(6) 0.006(7) 0.009(8)
O84W 0.080(10) 0.094(10) 0.163(16) 0.048(10) 0.039(10) 0.012(8)
O30W 0.095(4) 0.130(5) 0.105(4) -0.020(4) 0.002(3) 0.035(4)
O31W 0.163(8) 0.107(5) 0.081(5) -0.022(4) -0.052(6) 0.022(5)
O14W 0.043(3) 0.145(6) 0.070(3) -0.035(3) 0.009(2) -0.023(3)
O32W 0.074(4) 0.049(3) 0.179(9) 0.019(4) -0.024(5) 0.014(3)
O34W 0.158(8) 0.037(3) 0.115(6) 0.030(3) -0.023(6) 0.019(4)
O33W 0.044(4) 0.087(6) 0.069(12) 0.003(5) 0.006(5) -0.005(3)
O33A 0.047(6) 0.166(14) 0.049(13) 0.018(9) -0.003(6) -0.013(7)
O1WX 0.070(11) 0.122(12) 0.110(8) -0.011(7) 0.010(6) -0.014(10)
O1WY 0.056(10) 0.099(10) 0.101(9) -0.021(7) 0.004(7) 0.010(8)
O38W 0.073(5) 0.089(5) 0.114(7) -0.022(5) -0.024(4) 0.010(4)
O21W 0.048(3) 0.101(6) 0.048(3) -0.006(3) 0.016(2) -0.014(3)
O60W 0.092(6) 0.138(9) 0.170(13) 0.058(8) -0.025(7) -0.058(6)
O87W 0.31(3) 0.191(17) 0.39(3) 0.14(2) 0.13(2) 0.132(18)
O38A 0.20(3) 0.119(18) 0.15(3) -0.011(16) 0.14(3) 0.029(19)
O21A 0.121(18) 0.16(3) 0.090(14) 0.001(15) 0.022(12) 0.020(18)
O60A 0.092(14) 0.20(3) 0.078(14) 0.010(15) -0.014(11) -0.082(16)
O40W 0.050(10) 0.050(7) 0.037(4) -0.003(4) 0.008(4) -0.011(5)
O40A 0.117(15) 0.071(5) 0.041(4) 0.003(3) 0.027(5) 0.023(5)
O44W 0.138(17) 0.062(9) 0.055(7) 0.000(6) 0.030(9) 0.019(10)
O58W 0.39(8) 0.10(2) 0.105(13) -0.041(12) -0.05(2) 0.13(4)
O44A 0.26(4) 0.069(10) 0.088(9) -0.002(7) 0.042(18) -0.002(17)
O58A 0.098(11) 0.052(6) 0.144(12) -0.028(6) 0.013(8) -0.023(6)
O45W 0.118(6) 0.188(10) 0.109(6) -0.034(6) -0.025(5) 0.073(6)
Cl3 0.212(6) 0.083(3) 0.096(3) -0.021(2) 0.060(3) -0.078(3)
O18W 0.061(3) 0.078(4) 0.127(5) 0.021(3) 0.022(3) 0.018(3)
O46W 0.201(10) 0.081(5) 0.088(5) -0.028(4) -0.071(6) 0.050(6)
O49W 0.121(10) 0.057(6) 0.099(7) 0.030(5) 0.065(7) 0.016(6)
O49A 0.157(17) 0.055(7) 0.087(8) 0.002(6) -0.011(9) 0.020(8)
O93W 0.18(2) 0.166(19) 0.164(19) -0.057(14) 0.052(14) -0.027(14)
O51W 0.051(4) 0.083(6) 0.065(5) -0.005(4) 0.004(4) 0.011(4)
O79W 0.054(9) 0.063(9) 0.040(7) -0.013(6) -0.002(6) -0.022(7)
O26W 0.093(5) 0.135(7) 0.102(6) 0.032(5) -0.052(4) -0.055(5)
O52W 0.103(5) 0.147(7) 0.220(10) 0.069(7) -0.036(6) 0.004(5)
O54W 0.127(6) 0.215(10) 0.200(9) -0.125(8) 0.008(6) -0.034(6)
O57W 0.124(13) 0.064(7) 0.106(9) -0.005(6) 0.040(9) 0.017(7)
O81W 0.133(12) 0.28(2) 0.074(8) -0.027(10) -0.007(7) -0.126(14)
O57A 0.15(2) 0.14(2) 0.55(7) -0.11(4) -0.08(4) 0.063(16)
O59W 0.063(6) 0.070(6) 0.074(6) -0.003(5) 0.003(4) -0.018(5)
O53W 0.063(5) 0.103(7) 0.068(5) -0.009(4) 0.009(4) -0.010(4)
O59A 0.149(10) 0.094(7) 0.085(7) -0.002(5) 0.062(7) -0.011(7)
O62W 0.199(10) 0.202(11) 0.180(10) 0.015(8) -0.031(8) -0.058(9)
O69W 0.120(8) 0.075(6) 0.290(19) 0.075(9) 0.117(11) 0.030(6)
O64W 0.154(8) 0.333(16) 0.148(8) -0.019(9) 0.011(6) -0.124(10)
O41A 0.196(18) 0.165(19) 0.126(12) -0.032(12) -0.026(12) -0.008(14)
O65A 0.063(8) 0.32(3) 0.201(17) -0.106(17) -0.035(9) 0.101(14)
O67W 0.199(11) 0.111(7) 0.093(6) 0.010(5) -0.020(6) -0.013(7)
Cl4 0.0671(18) 0.076(2) 0.087(2) 0.0224(16) 0.0050(15) -0.0223(15)
O68W 0.361(18) 0.182(10) 0.116(7) 0.000(6) 0.054(9) 0.092(11)
O70W 0.187(10) 0.094(6) 0.48(2) -0.045(10) 0.069(13) -0.036(6)
O71W 0.226(12) 0.165(9) 0.232(12) -0.082(9) -0.064(10) 0.028(8)
O72W 0.192(13) 0.168(12) 0.173(12) -0.124(10) 0.002(9) -0.013(9)
O72A 0.17(2) 0.093(14) 0.086(13) -0.014(10) 0.010(13) 0.014(13)
O73A 0.068(10) 0.050(9) 0.049(8) 0.005(6) 0.004(6) 0.007(6)
O74W 0.134(14) 0.035(9) 0.096(12) 0.007(7) 0.061(11) 0.012(8)
O74A 0.255(19) 0.105(11) 0.28(2) 0.055(13) 0.218(19) 0.066(12)
O74B 0.26(2) 0.121(11) 0.209(16) -0.067(10) 0.143(15) -0.021(12)
O75W 0.204(12) 0.173(11) 0.48(3) -0.013(14) 0.124(15) -0.083(10)
O76W 0.090(11) 0.077(10) 0.170(18) 0.050(10) 0.056(11) 0.013(8)
O47W 0.037(4) 0.099(7) 0.212(12) -0.020(7) 0.005(5) 0.000(4)
O76A 0.136(12) 0.070(7) 0.59(5) 0.093(15) 0.063(18) 0.021(7)
O77W 0.33(2) 0.284(18) 0.245(16) 0.116(14) 0.059(14) 0.042(16)
O78W 0.162(12) 0.265(19) 0.233(18) 0.052(15) -0.033(12) -0.100(13)
O36W 0.147(8) 0.060(4) 0.125(7) -0.002(4) -0.033(5) 0.026(4)
O43W 0.132(7) 0.189(9) 0.073(4) -0.012(5) 0.056(4) -0.029(6)
O28W 0.140(7) 0.092(5) 0.120(6) -0.003(4) -0.085(5) 0.008(5)
O55W 0.080(6) 0.100(7) 0.070(5) -0.015(4) -0.023(4) 0.010(5)
O42W 0.043(4) 0.022(3) 0.137(8) -0.006(4) -0.008(4) -0.006(3)
O25 0.0293(15) 0.0534(19) 0.0450(17) -0.0042(15) -0.0017(13) -0.0028(13)
O28 0.0336(15) 0.059(2) 0.0400(17) 0.0171(14) 0.0070(13) 0.0065(14)
O14 0.0338(16) 0.0506(19) 0.0481(18) 0.0042(14) 0.0006(13) -0.0008(13)
O26 0.0256(14) 0.0541(19) 0.0482(18) 0.0128(15) 0.0003(12) -0.0006(13)
O23 0.0239(14) 0.077(2) 0.0364(16) -0.0014(15) 0.0022(12) -0.0026(14)
O27 0.0445(17) 0.0442(18) 0.0441(18) 0.0125(14) -0.0059(14) 0.0032(14)
O10 0.0342(16) 0.0483(18) 0.0461(17) -0.0015(14) 0.0013(13) 0.0149(13)
O3 0.0348(16) 0.0513(19) 0.0511(18) -0.0049(15) 0.0017(14) 0.0119(14)
O39 0.0250(15) 0.084(3) 0.0519(19) -0.0049(17) 0.0128(14) -0.0097(15)
O36 0.0302(15) 0.0537(19) 0.0493(18) -0.0009(15) 0.0083(13) -0.0077(13)
O12 0.0370(16) 0.066(2) 0.0340(16) -0.0009(14) 0.0044(13) -0.0032(15)
O9 0.0340(15) 0.0464(18) 0.0456(17) 0.0028(14) 0.0089(13) 0.0131(13)
O21 0.0330(16) 0.062(2) 0.0516(19) 0.0103(16) 0.0036(14) 0.0026(14)
O17 0.089(3) 0.064(2) 0.0277(15) 0.0075(15) 0.0016(17) 0.044(2)
N51 0.0300(18) 0.048(2) 0.046(2) 0.0065(17) 0.0096(15) 0.0126(15)
N31 0.0276(17) 0.0343(18) 0.050(2) 0.0041(15) 0.0048(15) 0.0059(14)
N29 0.0255(17) 0.0377(19) 0.054(2) -0.0003(16) 0.0050(15) 0.0010(14)
O15 0.0328(16) 0.057(2) 0.0486(18) 0.0020(15) -0.0012(14) 0.0036(14)
N24 0.0225(16) 0.060(2) 0.0306(17) 0.0008(16) 0.0049(13) -0.0070(15)
O19 0.0449(19) 0.070(2) 0.0467(19) -0.0114(17) -0.0013(15) 0.0086(17)
N28 0.0254(17) 0.0370(19) 0.053(2) -0.0004(16) 0.0048(15) -0.0012(14)
O11 0.0431(18) 0.066(2) 0.0454(19) -0.0038(16) 0.0081(14) 0.0059(16)
O18 0.0515(19) 0.063(2) 0.0362(16) 0.0006(15) 0.0037(14) 0.0249(17)
N54 0.0331(17) 0.0395(19) 0.0362(18) 0.0105(15) 0.0127(14) 0.0121(15)
N36 0.039(2) 0.047(2) 0.046(2) 0.0037(17) 0.0062(16) 0.0121(17)
N6 0.0315(18) 0.0405(19) 0.0377(18) 0.0017(15) 0.0044(14) 0.0008(15)
N14 0.039(2) 0.046(2) 0.0389(19) -0.0012(16) -0.0003(15) -0.0039(16)
O35 0.0314(16) 0.065(2) 0.056(2) -0.0115(16) 0.0146(14) -0.0061(15)
N78 0.0241(18) 0.086(3) 0.040(2) -0.003(2) 0.0090(15) -0.0099(18)
N53 0.0284(17) 0.0386(19) 0.0434(19) 0.0106(15) 0.0126(14) 0.0099(14)
N85 0.0344(19) 0.049(2) 0.043(2) 0.0005(16) 0.0084(16) -0.0071(16)
N72 0.0313(18) 0.044(2) 0.0382(19) 0.0039(15) -0.0015(14) -0.0079(15)
O40 0.0382(17) 0.0451(18) 0.0552(19) -0.0004(14) 0.0242(14) -0.0060(13)
N55 0.0332(18) 0.041(2) 0.0382(18) 0.0103(15) 0.0141(15) 0.0115(15)
O2 0.0296(16) 0.073(2) 0.067(2) -0.0222(19) 0.0130(16) -0.0011(16)
N79 0.0256(17) 0.054(2) 0.0383(19) 0.0000(16) 0.0082(14) -0.0120(15)
N46 0.0217(16) 0.062(2) 0.0369(18) -0.0066(17) 0.0059(14) -0.0040(16)
N50 0.0228(16) 0.041(2) 0.047(2) -0.0037(15) 0.0047(14) 0.0028(14)
N73 0.0256(16) 0.048(2) 0.0349(18) 0.0032(15) 0.0043(13) 0.0027(15)
O24 0.0269(15) 0.062(2) 0.0443(17) -0.0063(15) -0.0004(13) -0.0055(14)
N48 0.0247(17) 0.048(2) 0.048(2) -0.0072(17) 0.0052(15) -0.0056(15)
N17 0.0343(18) 0.040(2) 0.048(2) 0.0016(16) 0.0142(16) 0.0083(15)
O37 0.0299(16) 0.0474(18) 0.0530(18) 0.0070(14) 0.0067(13) 0.0049(13)
N81 0.041(2) 0.069(3) 0.048(2) 0.011(2) 0.0212(18) 0.010(2)
N86 0.0346(19) 0.041(2) 0.0405(19) 0.0032(15) 0.0012(15) -0.0016(15)
N15 0.0344(18) 0.043(2) 0.0331(17) 0.0023(15) 0.0032(14) 0.0013(15)
N37 0.039(2) 0.053(2) 0.050(2) -0.0003(18) 0.0046(17) 0.0115(17)
O30 0.052(2) 0.049(2) 0.075(3) 0.0141(18) 0.0064(19) 0.0013(16)
N66 0.0271(17) 0.064(3) 0.0372(19) -0.0021(17) 0.0078(14) -0.0046(16)
N42 0.0234(17) 0.060(2) 0.052(2) 0.0015(19) 0.0036(15) -0.0007(16)
O16 0.071(2) 0.0454(19) 0.0433(18) 0.0077(14) -0.0125(17) 0.0126(17)
N43 0.0231(16) 0.057(2) 0.0395(19) 0.0051(16) 0.0007(14) -0.0010(15)
N58 0.035(2) 0.060(3) 0.066(3) 0.014(2) 0.0091(19) 0.0006(18)
N67 0.0303(18) 0.061(2) 0.0389(19) -0.0043(17) 0.0100(15) -0.0062(17)
O20 0.0360(17) 0.071(2) 0.057(2) -0.0117(18) 0.0006(15) 0.0063(16)
O33 0.0331(17) 0.090(3) 0.0447(18) -0.0055(18) 0.0149(14) -0.0053(17)
N88 0.040(2) 0.079(3) 0.060(3) 0.037(2) 0.0189(19) 0.023(2)
N80 0.0353(19) 0.059(2) 0.0369(19) 0.0055(17) 0.0152(15) 0.0011(17)
N5 0.0269(17) 0.052(2) 0.0351(18) -0.0035(16) 0.0071(14) 0.0009(15)
O43 0.0388(18) 0.056(2) 0.064(2) -0.0050(17) 0.0157(16) -0.0063(15)
N44 0.0242(16) 0.059(2) 0.0310(17) -0.0038(16) 0.0026(13) 0.0000(15)
N30 0.0258(17) 0.0384(19) 0.050(2) 0.0038(16) 0.0055(15) 0.0039(14)
O6 0.045(2) 0.053(2) 0.067(2) -0.0066(17) 0.0185(16) -0.0051(15)
N26 0.0224(16) 0.055(2) 0.0422(19) -0.0006(17) 0.0024(14) -0.0069(15)
N16 0.0356(19) 0.040(2) 0.047(2) 0.0027(16) 0.0165(16) 0.0022(15)
O7 0.0500(19) 0.0471(19) 0.0464(18) 0.0010(14) 0.0115(15) -0.0042(15)
N70 0.0307(18) 0.051(2) 0.0412(19) -0.0084(16) 0.0032(15) -0.0015(16)
N87 0.0310(18) 0.049(2) 0.044(2) 0.0107(17) 0.0097(15) 0.0065(16)
N21 0.0287(18) 0.055(2) 0.054(2) -0.0070(18) 0.0048(16) -0.0031(16)
O4 0.072(2) 0.072(2) 0.0421(18) -0.0093(17) -0.0076(17) 0.046(2)
N20 0.032(2) 0.049(2) 0.077(3) -0.023(2) -0.0137(19) 0.0082(17)
N41 0.0335(19) 0.049(2) 0.062(3) 0.0053(19) 0.0068(18) 0.0043(17)
N61 0.0262(18) 0.061(3) 0.053(2) 0.0233(19) 0.0079(16) 0.0094(17)
C33 0.0188(18) 0.060(3) 0.039(2) 0.002(2) 0.0065(16) -0.0030(17)
N65 0.0270(18) 0.080(3) 0.0332(19) 0.0011(18) 0.0090(15) -0.0104(18)
O38 0.0234(15) 0.110(3) 0.050(2) 0.011(2) 0.0060(14) -0.0034(17)
O41 0.0319(18) 0.097(3) 0.063(2) 0.014(2) 0.0214(16) 0.0070(18)
O1 0.0274(17) 0.100(3) 0.084(3) -0.049(2) 0.0016(17) 0.0079(19)
O32 0.0230(16) 0.095(3) 0.0424(17) -0.0005(17) 0.0058(13) -0.0060(16)
N39 0.038(2) 0.057(3) 0.065(3) -0.007(2) 0.0081(19) 0.0075(18)
O29 0.042(2) 0.110(4) 0.058(2) 0.032(2) 0.0004(17) -0.010(2)
N62 0.0170(16) 0.069(3) 0.044(2) 0.0117(18) 0.0015(14) 0.0021(16)
N19 0.043(2) 0.078(3) 0.0316(18) 0.0047(19) 0.0033(16) 0.032(2)
N27 0.0231(17) 0.043(2) 0.051(2) -0.0010(16) 0.0043(15) 0.0005(14)
N52 0.0264(16) 0.0378(19) 0.045(2) 0.0107(15) 0.0056(14) 0.0064(14)
N56 0.0343(19) 0.046(2) 0.047(2) 0.0163(17) 0.0091(16) 0.0054(16)
N83 0.035(2) 0.060(3) 0.047(2) -0.0140(18) 0.0137(16) -0.0074(17)
N23 0.0245(16) 0.057(2) 0.0376(19) -0.0047(16) 0.0070(14) -0.0003(15)
N18 0.081(3) 0.052(2) 0.0305(19) 0.0022(17) 0.0090(19) 0.030(2)
N49 0.0244(17) 0.042(2) 0.050(2) -0.0079(16) 0.0053(15) -0.0015(14)
N76 0.0222(17) 0.072(3) 0.048(2) 0.0036(19) 0.0051(15) -0.0046(17)
N8 0.073(3) 0.048(2) 0.0295(18) 0.0005(16) 0.0079(18) 0.025(2)
N35 0.041(2) 0.046(2) 0.0380(19) 0.0096(16) 0.0132(16) 0.0189(17)
O42 0.0324(19) 0.115(4) 0.093(3) -0.057(3) 0.0250(19) -0.018(2)
N63 0.0237(18) 0.091(3) 0.037(2) -0.006(2) 0.0009(15) -0.0064(19)
N22 0.0280(18) 0.057(2) 0.047(2) -0.0037(18) 0.0065(15) 0.0001(16)
O34 0.0284(15) 0.078(2) 0.0457(18) -0.0126(16) 0.0138(13) -0.0078(15)
N69 0.0329(19) 0.053(2) 0.052(2) -0.0121(18) 0.0133(16) -0.0049(17)
N60 0.039(2) 0.050(2) 0.069(3) 0.005(2) 0.0098(19) 0.0056(18)
N68 0.0285(17) 0.052(2) 0.045(2) -0.0105(17) 0.0111(15) -0.0040(16)
N38 0.035(2) 0.049(2) 0.060(2) -0.0099(19) 0.0040(18) 0.0070(17)
C116 0.033(2) 0.037(2) 0.041(2) 0.0046(17) 0.0036(17) -0.0040(17)
N45 0.0219(16) 0.063(2) 0.0372(18) -0.0039(17) 0.0051(14) -0.0040(16)
N74 0.0300(18) 0.059(2) 0.042(2) 0.0137(17) 0.0100(15) 0.0095(17)
C56 0.0214(19) 0.059(3) 0.043(2) -0.006(2) 0.0063(17) -0.0023(18)
N71 0.0280(17) 0.055(2) 0.040(2) -0.0016(17) 0.0008(15) -0.0041(16)
N47 0.0220(16) 0.052(2) 0.049(2) -0.0077(17) 0.0056(15) -0.0012(15)
N33 0.078(3) 0.040(2) 0.0340(19) 0.0101(16) 0.0141(19) 0.029(2)
C83 0.0215(18) 0.038(2) 0.047(2) 0.0123(18) 0.0078(17) 0.0089(16)
C105 0.0211(19) 0.063(3) 0.047(2) 0.018(2) 0.0016(17) 0.0041(19)
N75 0.0237(18) 0.074(3) 0.055(2) 0.026(2) 0.0043(16) 0.0070(18)
N34 0.045(2) 0.043(2) 0.0333(18) 0.0116(15) 0.0145(15) 0.0216(16)
N12 0.054(3) 0.050(2) 0.071(3) -0.010(2) 0.030(2) -0.008(2)
N4 0.0280(18) 0.050(2) 0.062(2) -0.0113(19) 0.0156(17) -0.0052(16)
N11 0.035(2) 0.088(4) 0.081(3) -0.046(3) 0.011(2) -0.009(2)
N82 0.0288(18) 0.059(2) 0.0401(19) -0.0062(17) 0.0095(15) -0.0028(16)
O44 0.0427(18) 0.057(2) 0.071(2) 0.0200(18) 0.0294(17) 0.0117(16)
C117 0.029(2) 0.054(3) 0.038(2) 0.0020(19) 0.0006(17) 0.0027(18)
C15 0.0269(19) 0.042(2) 0.033(2) -0.0042(17) 0.0029(16) -0.0019(16)
N3 0.052(2) 0.072(3) 0.052(2) -0.016(2) 0.020(2) -0.026(2)
C38 0.029(2) 0.036(2) 0.061(3) 0.006(2) 0.0089(19) 0.0024(17)
C54 0.0194(18) 0.057(3) 0.033(2) 0.0010(18) 0.0062(15) -0.0014(17)
N7 0.063(3) 0.054(2) 0.0329(19) -0.0027(17) 0.0022(18) 0.027(2)
N10 0.058(3) 0.102(4) 0.039(2) -0.023(2) -0.016(2) 0.048(3)
C103 0.030(2) 0.046(2) 0.036(2) -0.0013(18) 0.0042(17) 0.0054(18)
C84 0.032(2) 0.038(2) 0.048(2) 0.0141(18) 0.0147(18) 0.0130(17)
N57 0.0314(19) 0.054(2) 0.058(2) 0.0164(19) 0.0060(17) 0.0042(17)
N32 0.064(3) 0.045(2) 0.0356(19) 0.0095(16) 0.0072(18) 0.0267(19)
N77 0.0236(17) 0.082(3) 0.044(2) -0.006(2) 0.0062(15) -0.0088(18)
C77 0.027(2) 0.047(3) 0.050(3) -0.014(2) 0.0076(19) -0.0051(18)
C27 0.035(2) 0.042(2) 0.039(2) 0.0050(18) 0.0155(18) 0.0115(18)
N59 0.038(2) 0.050(2) 0.073(3) 0.012(2) 0.011(2) 0.0010(18)
N84 0.041(2) 0.061(3) 0.046(2) -0.0130(19) 0.0132(17) -0.0133(19)
N64 0.0211(17) 0.094(3) 0.038(2) -0.007(2) 0.0051(15) -0.0118(19)
C29 0.036(2) 0.053(3) 0.038(2) -0.012(2) 0.0021(18) 0.015(2)
C111 0.033(2) 0.060(3) 0.036(2) -0.004(2) 0.0098(18) -0.002(2)
C39 0.030(2) 0.031(2) 0.057(3) 0.0071(19) 0.0046(19) 0.0054(16)
C85 0.0254(19) 0.047(2) 0.045(3) 0.0158(19) 0.0109(17) 0.0135(18)
C87 0.037(2) 0.063(3) 0.056(3) 0.021(2) -0.001(2) 0.006(2)
C37 0.028(2) 0.035(2) 0.052(3) 0.0020(18) 0.0045(18) 0.0030(16)
C61 0.0263(19) 0.037(2) 0.047(2) 0.0104(18) 0.0072(17) 0.0072(16)
C71 0.029(2) 0.052(3) 0.050(3) 0.010(2) 0.0092(19) -0.0038(19)
C64 0.042(2) 0.043(2) 0.039(2) 0.0127(18) 0.0240(19) 0.0149(19)
C113 0.033(2) 0.061(3) 0.043(2) -0.007(2) 0.0053(18) -0.005(2)
C59 0.028(2) 0.033(2) 0.059(3) -0.0075(19) 0.0087(19) -0.0001(16)
C95 0.025(2) 0.074(3) 0.039(2) -0.005(2) 0.0101(18) -0.012(2)
C63 0.050(3) 0.041(2) 0.046(2) 0.0166(19) 0.030(2) 0.019(2)
C106 0.0201(19) 0.061(3) 0.040(2) 0.007(2) -0.0022(16) 0.0006(18)
N40 0.034(2) 0.052(2) 0.064(3) -0.005(2) 0.0081(18) 0.0024(17)
C91 0.026(2) 0.076(3) 0.037(2) 0.017(2) 0.0055(17) 0.004(2)
N2 0.030(2) 0.089(4) 0.074(3) -0.039(3) 0.007(2) 0.000(2)
C130 0.030(2) 0.043(2) 0.048(2) 0.0094(19) 0.0046(18) -0.0052(18)
C82 0.0216(19) 0.042(2) 0.065(3) 0.015(2) 0.0076(19) 0.0089(17)
C101 0.028(2) 0.036(2) 0.044(2) -0.0030(17) 0.0017(17) 0.0005(16)
C80 0.024(2) 0.053(3) 0.050(3) -0.001(2) 0.0008(18) 0.0036(18)
N1 0.036(2) 0.081(4) 0.081(3) -0.043(3) 0.021(2) -0.015(2)
C123 0.033(2) 0.041(2) 0.040(2) -0.0079(18) 0.0137(18) -0.0063(18)
C31 0.024(2) 0.052(3) 0.059(3) -0.009(2) 0.0027(19) -0.0020(19)
C92 0.023(2) 0.079(3) 0.035(2) 0.006(2) 0.0019(16) -0.007(2)
C26 0.028(2) 0.046(2) 0.050(3) 0.002(2) 0.0156(18) 0.0010(18)
C36 0.024(2) 0.052(3) 0.054(3) 0.004(2) 0.0023(18) -0.0010(18)
N13 0.059(3) 0.059(3) 0.088(3) -0.025(2) 0.047(3) -0.026(2)
C122 0.029(2) 0.073(3) 0.040(2) -0.002(2) 0.0070(18) -0.004(2)
C24 0.037(2) 0.049(3) 0.031(2) 0.0044(18) -0.0048(17) -0.0026(19)
C45 0.045(3) 0.051(3) 0.037(2) -0.0021(19) 0.014(2) 0.018(2)
C81 0.0202(18) 0.040(2) 0.050(3) 0.0107(19) 0.0047(17) 0.0009(16)
C4 0.033(2) 0.049(3) 0.045(2) -0.011(2) 0.0169(18) -0.0033(19)
C109 0.026(2) 0.060(3) 0.039(2) 0.001(2) 0.0085(17) -0.0131(19)
C57 0.025(2) 0.043(2) 0.056(3) -0.009(2) 0.0054(18) 0.0021(17)
C53 0.0204(18) 0.062(3) 0.036(2) 0.0034(19) 0.0075(16) -0.0010(18)
C115 0.037(2) 0.044(2) 0.042(2) 0.0040(19) -0.0001(18) -0.0051(19)
C78 0.029(2) 0.050(3) 0.052(3) -0.013(2) 0.0073(19) -0.0093(19)
C128 0.046(3) 0.067(3) 0.042(2) -0.003(2) 0.013(2) -0.020(2)
C75 0.023(2) 0.066(3) 0.035(2) -0.013(2) 0.0092(17) -0.0036(19)
C79 0.0246(19) 0.038(2) 0.050(3) -0.0091(19) -0.0012(18) -0.0037(17)
C131 0.028(2) 0.057(3) 0.054(3) 0.017(2) 0.016(2) 0.0056(19)
C94 0.030(2) 0.085(4) 0.039(2) 0.003(2) 0.0078(18) -0.018(2)
C97 0.0209(19) 0.064(3) 0.040(2) -0.009(2) 0.0064(17) -0.0080(18)
C114 0.039(2) 0.054(3) 0.040(2) -0.002(2) 0.0034(18) -0.004(2)
C120 0.021(2) 0.076(4) 0.054(3) -0.007(2) 0.0029(19) -0.001(2)
C108 0.024(2) 0.087(4) 0.037(2) 0.001(2) 0.0041(17) -0.008(2)
C65 0.034(2) 0.043(2) 0.040(2) 0.0068(18) 0.0133(17) 0.0160(18)
C102 0.031(2) 0.037(2) 0.039(2) -0.0037(17) 0.0008(17) 0.0032(17)
C112 0.030(2) 0.055(3) 0.036(2) -0.0086(19) 0.0078(17) -0.0042(19)
C62 0.035(2) 0.041(2) 0.049(2) 0.0141(19) 0.0139(19) 0.0123(18)
C66 0.038(2) 0.041(2) 0.048(2) 0.0072(19) 0.0105(19) 0.0154(19)
C93 0.021(2) 0.093(4) 0.033(2) 0.008(2) 0.0066(17) -0.010(2)
C99 0.0221(19) 0.057(3) 0.047(2) -0.009(2) 0.0048(18) 0.0013(18)
C41 0.047(3) 0.038(2) 0.036(2) 0.0110(18) 0.0073(19) 0.0074(19)
C5 0.031(2) 0.034(2) 0.042(2) -0.0072(17) 0.0021(17) 0.0041(16)
C100 0.028(2) 0.055(3) 0.047(2) -0.009(2) 0.0006(18) 0.0021(19)
N9 0.056(3) 0.076(4) 0.065(3) -0.037(3) -0.028(2) 0.038(3)
C86 0.035(2) 0.053(3) 0.066(3) 0.026(2) 0.004(2) 0.006(2)
C74 0.031(2) 0.065(3) 0.029(2) -0.0056(19) 0.0058(16) -0.002(2)
C98 0.025(2) 0.060(3) 0.056(3) -0.011(2) 0.0075(19) -0.0036(19)
C107 0.024(2) 0.088(4) 0.041(2) 0.003(2) 0.0037(18) -0.009(2)
C76 0.028(2) 0.061(3) 0.044(2) -0.013(2) 0.0061(18) -0.0041(19)
C40 0.031(2) 0.035(2) 0.049(2) 0.0071(18) 0.0043(18) 0.0088(17)
C46 0.046(3) 0.052(3) 0.051(3) -0.005(2) 0.007(2) 0.010(2)
C23 0.045(3) 0.049(3) 0.036(2) 0.0028(19) 0.0130(19) -0.006(2)
C125 0.038(2) 0.072(3) 0.035(2) 0.004(2) 0.0167(19) 0.005(2)
C129 0.037(2) 0.041(2) 0.051(3) 0.004(2) 0.011(2) -0.0093(19)
C60 0.0240(19) 0.032(2) 0.056(3) -0.0014(18) 0.0064(18) 0.0012(16)
C6 0.056(3) 0.037(2) 0.040(2) 0.0022(18) 0.010(2) 0.011(2)
C67 0.042(3) 0.044(3) 0.068(3) 0.003(2) 0.007(2) 0.009(2)
C18 0.081(4) 0.048(3) 0.033(2) 0.008(2) 0.021(2) 0.029(3)
C104 0.039(2) 0.068(3) 0.043(2) 0.016(2) 0.012(2) 0.010(2)
C14 0.049(3) 0.053(3) 0.038(2) -0.007(2) 0.019(2) -0.012(2)
C3 0.034(2) 0.064(3) 0.052(3) -0.020(2) 0.022(2) -0.007(2)
C58 0.031(2) 0.040(2) 0.056(3) -0.008(2) 0.0086(19) -0.0003(18)
C119 0.0160(18) 0.082(4) 0.047(3) 0.013(2) -0.0042(18) 0.002(2)
C52 0.027(2) 0.057(3) 0.057(3) -0.002(2) 0.0082(19) -0.0061(19)
C124 0.051(3) 0.075(4) 0.042(3) 0.006(2) 0.023(2) 0.019(3)
C16 0.0283(19) 0.038(2) 0.038(2) -0.0025(17) 0.0071(16) -0.0020(16)
C43 0.074(3) 0.055(3) 0.027(2) 0.013(2) 0.021(2) 0.037(3)
C9 0.054(3) 0.101(5) 0.051(3) -0.037(3) -0.028(3) 0.051(3)
C110 0.031(2) 0.056(3) 0.039(2) -0.005(2) 0.0072(17) -0.0089(19)
C118 0.028(2) 0.072(3) 0.045(3) 0.016(2) 0.0048(18) 0.006(2)
C121 0.019(2) 0.078(4) 0.047(3) -0.003(2) 0.0021(18) -0.004(2)
C48 0.037(3) 0.060(3) 0.074(4) -0.017(3) 0.010(2) 0.003(2)
C96 0.026(2) 0.065(3) 0.046(2) 0.000(2) 0.0075(18) -0.011(2)
C132 0.029(2) 0.073(4) 0.073(3) 0.036(3) 0.013(2) 0.012(2)
C47 0.042(2) 0.048(3) 0.050(3) -0.014(2) 0.006(2) 0.008(2)
C32 0.0236(19) 0.060(3) 0.046(2) -0.006(2) 0.0038(17) -0.0032(19)
C51 0.034(2) 0.050(3) 0.069(3) 0.001(2) 0.008(2) -0.006(2)
C1 0.020(2) 0.088(4) 0.090(5) -0.052(4) 0.014(2) -0.008(2)
C44 0.053(3) 0.046(3) 0.036(2) 0.0072(19) 0.019(2) 0.020(2)
C19 0.059(3) 0.081(4) 0.036(2) -0.023(2) -0.014(2) 0.039(3)
C89 0.044(3) 0.044(3) 0.064(3) 0.010(2) 0.009(2) 0.000(2)
C17 0.060(3) 0.045(3) 0.041(2) 0.012(2) 0.023(2) 0.013(2)
C69 0.039(3) 0.046(3) 0.081(4) 0.000(3) 0.014(2) 0.000(2)
C21 0.041(3) 0.049(3) 0.078(4) -0.020(3) 0.022(3) -0.011(2)
C72 0.029(2) 0.061(3) 0.044(2) 0.003(2) 0.0041(18) 0.000(2)
C42 0.119(5) 0.046(3) 0.035(2) 0.015(2) 0.021(3) 0.044(3)
C126 0.040(2) 0.055(3) 0.040(2) -0.008(2) 0.0161(19) -0.007(2)
C88 0.037(3) 0.058(3) 0.082(4) 0.025(3) 0.013(2) 0.005(2)
C20 0.040(3) 0.086(4) 0.057(3) -0.040(3) -0.018(2) 0.029(3)
C7 0.079(4) 0.049(3) 0.034(2) 0.006(2) 0.006(2) 0.038(3)
C28 0.064(3) 0.054(3) 0.034(2) 0.002(2) 0.015(2) 0.028(2)
C49 0.032(2) 0.050(3) 0.063(3) -0.015(2) 0.008(2) -0.003(2)
C30 0.036(2) 0.057(3) 0.079(4) -0.033(3) 0.009(2) -0.002(2)
C11 0.036(3) 0.074(4) 0.104(5) -0.047(4) 0.022(3) -0.015(3)
C127 0.036(3) 0.081(4) 0.046(3) -0.018(3) 0.014(2) -0.015(2)
C90 0.052(3) 0.050(3) 0.066(3) 0.012(2) 0.014(2) 0.009(2)
C2 0.036(3) 0.086(4) 0.080(4) -0.040(3) 0.031(3) -0.024(3)
C13 0.049(3) 0.058(3) 0.055(3) -0.007(2) 0.025(2) -0.015(2)
C68 0.038(2) 0.043(3) 0.074(3) 0.001(2) 0.010(2) 0.005(2)
C50 0.029(2) 0.057(3) 0.067(3) -0.013(2) 0.006(2) -0.003(2)
C70 0.041(3) 0.047(3) 0.075(4) -0.001(2) 0.013(2) 0.001(2)
C8 0.104(5) 0.085(5) 0.035(3) -0.013(3) -0.022(3) 0.066(4)
C22 0.065(3) 0.051(3) 0.072(4) -0.012(3) 0.032(3) -0.025(3)
C10 0.025(2) 0.124(6) 0.090(5) -0.061(4) -0.011(3) 0.018(3)
C12 0.039(3) 0.073(4) 0.091(4) -0.038(3) 0.025(3) -0.023(3)
O8 0.0309(14) 0.0434(17) 0.0424(16) 0.0014(13) -0.0013(12) 0.0077(13)
O13 0.0242(13) 0.0551(18) 0.0355(16) 0.0023(13) 0.0023(11) -0.0008(12)
C34 0.0209(18) 0.057(3) 0.037(2) 0.0013(19) 0.0024(16) -0.0047(18)
N25 0.0214(16) 0.059(2) 0.0385(19) -0.0010(17) 0.0057(14) -0.0067(15)
C35 0.0148(17) 0.054(3) 0.040(2) 0.0020(19) 0.0043(15) 0.0035(16)
O31 0.0216(15) 0.090(3) 0.055(2) 0.0178(18) 0.0104(13) 0.0069(15)
O5 0.064(3) 0.116(4) 0.066(2) -0.044(3) -0.028(2) 0.060(3)
C25 0.0204(18) 0.041(2) 0.039(2) -0.0007(17) -0.0020(15) 0.0020(16)
O22 0.0263(15) 0.069(2) 0.0389(16) 0.0002(15) -0.0035(12) 0.0020(14)
C73 0.025(2) 0.064(3) 0.033(2) -0.0030(19) 0.0102(17) -0.0025(19)
C55 0.0224(19) 0.061(3) 0.040(2) -0.006(2) 0.0089(17) -0.0013(18)

loop_
_atom_type_symbol
_atom_type_description
_atom_type_scat_dispersion_real
_atom_type_scat_dispersion_imag
_atom_type_scat_source
C C 0.0181 0.0091 'International Tables Vol C Tables 4.2.6.8 and 6.1.1.4'
H H 0.0000 0.0000 'International Tables Vol C Tables 4.2.6.8 and 6.1.1.4'
N N 0.0311 0.0180 'International Tables Vol C Tables 4.2.6.8 and 6.1.1.4'
O O 0.0492 0.0322 'International Tables Vol C Tables 4.2.6.8 and 6.1.1.4'
Cl Cl 0.3639 0.7018 'International Tables Vol C Tables 4.2.6.8 and 6.1.1.4'

loop_
_geom_angle_atom_site_label_1
_geom_angle_atom_site_label_2
_geom_angle_atom_site_label_3
_geom_angle
_geom_angle_site_symmetry_1
_geom_angle_site_symmetry_3
_geom_angle_publ_flag
C81 N51 C80 121.3(4) . . ?
C81 N51 C61 112.1(4) . . ?
C80 N51 C61 122.5(4) . . ?
C41 N31 C61 113.2(4) . . ?
C41 N31 C40 121.9(4) . . ?
C61 N31 C40 122.3(4) . . ?
C39 N29 C59 112.2(3) . . ?
C39 N29 C38 120.9(4) . . ?
C59 N29 C38 123.0(4) . . ?
C33 N24 C34 121.3(4) . . ?
C33 N24 C54 111.7(4) . . ?
C34 N24 C54 121.8(4) . . ?
C37 N28 C58 111.7(4) . . ?
C37 N28 C38 120.2(4) . . ?
C58 N28 C38 122.5(4) . . ?
C83 N54 C84 121.8(4) . . ?
C83 N54 C64 111.6(4) . . ?
C84 N54 C64 122.8(4) . . ?
C45 N36 C66 112.7(4) . . ?
C45 N36 C46 121.8(4) . . ?
C66 N36 C46 122.6(4) . . ?
C5 N6 C6 122.2(4) . . ?
C5 N6 C16 112.3(3) . . ?
C6 N6 C16 125.1(4) . . ?
C23 N14 C24 122.4(4) . . ?
C23 N14 C14 112.7(4) . . ?
C24 N14 C14 124.5(4) . . ?
C121 N78 C108 112.6(4) . . ?
C121 N78 C122 123.4(4) . . ?
C108 N78 C122 122.6(4) . . ?
C83 N53 C63 110.9(4) . . ?
C83 N53 C82 120.2(4) . . ?
C63 N53 C82 121.4(4) . . ?
C129 N85 C128 122.0(4) . . ?
C129 N85 C115 112.0(4) . . ?
C128 N85 C115 122.1(4) . . ?
C101 N72 C102 122.8(4) . . ?
C101 N72 C116 111.9(4) . . ?
C102 N72 C116 123.9(3) . . ?
C85 N55 C84 121.0(4) . . ?
C85 N55 C65 111.9(4) . . ?
C84 N55 C65 121.7(3) . . ?
C123 N79 C122 121.9(4) . . ?
C123 N79 C109 112.2(4) . . ?
C122 N79 C109 121.9(4) . . ?
C75 N46 C76 121.6(4) . . ?
C75 N46 C56 111.7(4) . . ?
C76 N46 C56 121.2(4) . . ?
C79 N50 C80 122.1(4) . . ?
C79 N50 C60 112.7(3) . . ?
C80 N50 C60 122.7(4) . . ?
C103 N73 C102 122.6(3) . . ?
C103 N73 C117 112.0(3) . . ?
C102 N73 C117 124.5(4) . . ?
C77 N48 C78 121.3(4) . . ?
C77 N48 C58 112.1(3) . . ?
C78 N48 C58 122.0(4) . . ?
C27 N17 C26 120.7(4) . . ?
C27 N17 C17 112.2(4) . . ?
C26 N17 C17 124.9(4) . . ?
C125 N81 C111 112.3(4) . . ?
C125 N81 C124 121.3(4) . . ?
C111 N81 C124 123.7(5) . . ?
C129 N86 C130 123.4(4) . . ?
C129 N86 C116 111.8(4) . . ?
C130 N86 C116 123.7(4) . . ?
C25 N15 C15 113.2(3) . . ?
C25 N15 C24 122.6(4) . . ?
C15 N15 C24 124.2(4) . . ?
C47 N37 C46 122.7(4) . . ?
C47 N37 C67 112.3(4) . . ?
C46 N37 C67 122.1(4) . . ?
C95 N66 C96 121.9(4) . . ?
C95 N66 C110 111.1(4) . . ?
C96 N66 C110 121.9(4) . . ?
C71 N42 C52 111.6(4) . . ?
C71 N42 C72 121.6(4) . . ?
C52 N42 C72 122.5(4) . . ?
C73 N43 C53 112.6(4) . . ?
C73 N43 C72 123.4(4) . . ?
C53 N43 C72 122.3(4) . . ?
C87 N58 C68 112.1(4) . . ?
C87 N58 C88 121.2(5) . . ?
C68 N58 C88 122.5(5) . . ?
C97 N67 C96 123.4(4) . . ?
C97 N67 C111 112.5(4) . . ?
C96 N67 C111 124.0(4) . . ?
C131 N88 C132 122.5(4) . . ?
C131 N88 C118 112.7(4) . . ?
C132 N88 C118 123.1(4) . . ?
C123 N80 C124 123.2(4) . . ?
C123 N80 C110 112.6(4) . . ?
C124 N80 C110 123.5(4) . . ?
C5 N5 C4 121.9(4) . . ?
C5 N5 C15 112.7(3) . . ?
C4 N5 C15 124.8(4) . . ?
C73 N44 C54 111.5(4) . . ?
C73 N44 C74 122.3(4) . . ?
C54 N44 C74 121.1(4) . . ?
C39 N30 C60 112.5(4) . . ?
C39 N30 C40 121.0(4) . . ?
C60 N30 C40 123.6(3) . . ?
C35 N26 C56 112.1(4) . . ?
C35 N26 C36 120.9(4) . . ?
C56 N26 C36 121.3(4) . . ?
C25 N16 C16 113.3(3) . . ?
C25 N16 C26 122.1(4) . . ?
C16 N16 C26 124.7(4) . . ?
C99 N70 C100 120.7(4) . . ?
C99 N70 C114 111.9(4) . . ?
C100 N70 C114 121.4(4) . . ?
C131 N87 C130 122.0(4) . . ?
C131 N87 C117 112.9(4) . . ?
C130 N87 C117 123.5(4) . . ?
C31 N21 C50 120.1(4) . . ?
C31 N21 C51 111.4(4) . . ?
C50 N21 C51 122.1(4) . . ?
C29 N20 C30 120.7(4) . . ?
C29 N20 C20 111.0(5) . . ?
C30 N20 C20 125.3(5) . . ?
C71 N41 C51 112.6(4) . . ?
C71 N41 C90 122.3(4) . . ?
C51 N41 C90 122.7(5) . . ?
C91 N61 C104 123.2(4) . . ?
C91 N61 C105 112.6(4) . . ?
C104 N61 C105 123.2(4) . . ?
O12 C33 N24 126.3(5) . . ?
O12 C33 N23 125.2(4) . . ?
N24 C33 N23 108.5(4) . . ?
C95 N65 C94 124.0(4) . . ?
C95 N65 C109 112.7(4) . . ?
C94 N65 C109 122.0(4) . . ?
C49 N39 C48 122.0(5) . . ?
C49 N39 C69 112.2(4) . . ?
C48 N39 C69 122.1(4) . . ?
C91 N62 C106 112.1(4) . . ?
C91 N62 C92 121.5(4) . . ?
C106 N62 C92 122.1(4) . . ?
C29 N19 C19 113.0(5) . . ?
C29 N19 C28 121.8(4) . . ?
C19 N19 C28 125.2(5) . . ?
C37 N27 C57 112.0(4) . . ?
C37 N27 C36 120.4(4) . . ?
C57 N27 C36 120.9(4) . . ?
C81 N52 C62 112.5(4) . . ?
C81 N52 C82 121.6(4) . . ?
C62 N52 C82 122.7(4) . . ?
C85 N56 C66 112.2(4) . . ?
C85 N56 C86 120.8(4) . . ?
C66 N56 C86 121.0(4) . . ?
C127 N83 C126 121.1(4) . . ?
C127 N83 C113 111.7(4) . . ?
C126 N83 C113 122.1(4) . . ?
C33 N23 C32 120.6(4) . . ?
C33 N23 C53 111.0(4) . . ?
C32 N23 C53 123.4(4) . . ?
C27 N18 C18 112.6(4) . . ?
C27 N18 C28 121.9(4) . . ?
C18 N18 C28 125.5(4) . . ?
C79 N49 C78 120.0(4) . . ?
C79 N49 C59 111.6(4) . . ?
C78 N49 C59 122.6(4) . . ?
C119 N76 C120 124.0(4) . . ?
C119 N76 C106 112.5(4) . . ?
C120 N76 C106 123.3(4) . . ?
C7 N8 C8 122.4(5) . . ?
C7 N8 C18 111.6(5) . . ?
C8 N8 C18 125.7(4) . . ?
C45 N35 C44 122.0(4) . . ?
C45 N35 C65 111.5(4) . . ?
C44 N35 C65 121.2(4) . . ?
C93 N63 C92 123.4(4) . . ?
C93 N63 C107 112.2(4) . . ?
C92 N63 C107 123.4(4) . . ?
C31 N22 C32 122.6(4) . . ?
C31 N22 C52 113.2(4) . . ?
C32 N22 C52 122.0(4) . . ?
C99 N69 C113 112.2(4) . . ?
C99 N69 C98 123.4(4) . . ?
C113 N69 C98 123.8(4) . . ?
C89 N60 C70 111.7(4) . . ?
C89 N60 C90 120.3(5) . . ?
C70 N60 C90 121.2(4) . . ?
C97 N68 C98 122.4(4) . . ?
C97 N68 C112 111.5(4) . . ?
C98 N68 C112 123.1(4) . . ?
C47 N38 C68 112.6(4) . . ?
C47 N38 C48 122.0(4) . . ?
C68 N38 C48 121.1(5) . . ?
N72 C116 N86 114.1(4) . . ?
N72 C116 C115 103.4(3) . . ?
N86 C116 C115 103.3(4) . . ?
C75 N45 C55 112.4(4) . . ?
C75 N45 C74 121.8(4) . . ?
C55 N45 C74 121.7(3) . . ?
C103 N74 C104 121.5(4) . . ?
C103 N74 C118 111.3(4) . . ?
C104 N74 C118 121.3(4) . . ?
N26 C56 N46 114.4(3) . . ?
N26 C56 C55 103.7(4) . . ?
N46 C56 C55 103.6(4) . . ?
C101 N71 C115 112.8(3) . . ?
C101 N71 C100 123.2(4) . . ?
C115 N71 C100 123.6(4) . . ?
C77 N47 C57 111.5(4) . . ?
C77 N47 C76 120.9(4) . . ?
C57 N47 C76 122.6(4) . . ?
C43 N33 C63 112.4(4) . . ?
C43 N33 C42 122.1(4) . . ?
C63 N33 C42 121.0(5) . . ?
O27 C83 N54 125.8(4) . . ?
O27 C83 N53 125.3(4) . . ?
N54 C83 N53 108.8(4) . . ?
N61 C105 N75 114.5(4) . . ?
N61 C105 C106 103.5(4) . . ?
N75 C105 C106 102.8(4) . . ?
C119 N75 C132 120.9(4) . . ?
C119 N75 C105 112.1(4) . . ?
C132 N75 C105 120.7(5) . . ?
C43 N34 C44 120.8(4) . . ?
C43 N34 C64 109.9(4) . . ?
C44 N34 C64 120.9(3) . . ?
C21 N12 C22 122.4(5) . . ?
C21 N12 C12 111.8(5) . . ?
C22 N12 C12 125.0(5) . . ?
C3 N4 C4 122.2(5) . . ?
C3 N4 C14 112.7(4) . . ?
C4 N4 C14 124.7(4) . . ?
C21 N11 C11 113.1(5) . . ?
C21 N11 C30 121.8(4) . . ?
C11 N11 C30 124.7(5) . . ?
C125 N82 C112 112.9(4) . . ?
C125 N82 C126 122.6(4) . . ?
C112 N82 C126 122.7(4) . . ?
N87 C117 N73 114.7(4) . . ?
N87 C117 C118 103.0(4) . . ?
N73 C117 C118 103.5(4) . . ?
N15 C15 N5 114.9(3) . . ?
N15 C15 C16 102.8(3) . . ?
N5 C15 C16 102.8(3) . . ?
C3 N3 C13 112.6(4) . . ?
C3 N3 C2 121.7(6) . . ?
C13 N3 C2 125.5(5) . . ?
N29 C38 N28 112.6(4) . . ?
N44 C54 N24 114.2(3) . . ?
N44 C54 C53 104.0(3) . . ?
N24 C54 C53 103.5(3) . . ?
C7 N7 C17 113.1(4) . . ?
C7 N7 C6 122.8(4) . . ?
C17 N7 C6 124.0(4) . . ?
C9 N10 C20 112.2(6) . . ?
C9 N10 C10 122.0(5) . . ?
C20 N10 C10 125.0(6) . . ?
O37 C103 N73 125.6(4) . . ?
O37 C103 N74 125.4(4) . . ?
N73 C103 N74 109.0(4) . . ?
N54 C84 N55 113.6(3) . . ?
C87 N57 C86 121.1(4) . . ?
C87 N57 C67 112.6(4) . . ?
C86 N57 C67 121.1(4) . . ?
C41 N32 C62 112.1(4) . . ?
C41 N32 C42 120.4(4) . . ?
C62 N32 C42 123.3(5) . . ?
C121 N77 C120 123.6(4) . . ?
C121 N77 C107 112.4(4) . . ?
C120 N77 C107 122.3(4) . . ?
O24 C77 N48 126.2(4) . . ?
O24 C77 N47 125.8(4) . . ?
N48 C77 N47 108.0(4) . . ?
O9 C27 N18 126.3(4) . . ?
O9 C27 N17 125.5(4) . . ?
N18 C27 N17 108.2(4) . . ?
C89 N59 C69 112.5(4) . . ?
C89 N59 C88 121.0(5) . . ?
C69 N59 C88 121.3(5) . . ?
C127 N84 C114 112.4(4) . . ?
C127 N84 C128 122.8(4) . . ?
C114 N84 C128 124.8(4) . . ?
C93 N64 C94 122.5(4) . . ?
C93 N64 C108 112.9(4) . . ?
C94 N64 C108 123.3(5) . . ?
O10 C29 N19 126.8(5) . . ?
O10 C29 N20 125.4(5) . . ?
N19 C29 N20 107.9(4) . . ?
N67 C111 N81 114.5(4) . . ?
N67 C111 C112 103.3(4) . . ?
N81 C111 C112 103.5(4) . . ?
O15 C39 N30 126.2(4) . . ?
O15 C39 N29 125.8(4) . . ?
N30 C39 N29 108.0(4) . . ?
O28 C85 N56 126.2(4) . . ?
O28 C85 N55 125.4(4) . . ?
N56 C85 N55 108.3(4) . . ?
O29 C87 N57 125.7(5) . . ?
O29 C87 N58 126.0(5) . . ?
N57 C87 N58 108.3(5) . . ?
O14 C37 N27 125.6(4) . . ?
O14 C37 N28 125.9(4) . . ?
N27 C37 N28 108.5(4) . . ?
N31 C61 N51 113.6(3) . . ?
N31 C61 C62 103.1(4) . . ?
N51 C61 C62 103.2(3) . . ?
O21 C71 N41 125.8(4) . . ?
O21 C71 N42 125.4(5) . . ?
N41 C71 N42 108.7(4) . . ?
N54 C64 N34 114.4(3) . . ?
N54 C64 C63 103.3(4) . . ?
N34 C64 C63 104.2(3) . . ?
N69 C113 N83 113.2(4) . . ?
N69 C113 C114 103.5(4) . . ?
N83 C113 C114 103.1(4) . . ?
N29 C59 N49 114.4(4) . . ?
N29 C59 C60 103.1(4) . . ?
N49 C59 C60 103.7(3) . . ?
O33 C95 N65 126.0(4) . . ?
O33 C95 N66 124.9(5) . . ?
N65 C95 N66 109.0(4) . . ?
N33 C63 N53 115.2(3) . . ?
N33 C63 C64 103.4(4) . . ?
N53 C63 C64 104.1(3) . . ?
N76 C106 N62 114.6(4) . . ?
N76 C106 C105 103.5(4) . . ?
N62 C106 C105 103.3(4) . . ?
C49 N40 C50 120.9(4) . . ?
C49 N40 C70 112.7(4) . . ?
C50 N40 C70 122.7(4) . . ?
O31 C91 N61 125.8(5) . . ?
O31 C91 N62 126.5(5) . . ?
N61 C91 N62 107.7(4) . . ?
C1 N2 C12 113.0(5) . . ?
C1 N2 C2 121.8(6) . . ?
C12 N2 C2 125.2(6) . . ?
N86 C130 N87 113.5(4) . . ?
N53 C82 N52 112.9(3) . . ?
O36 C101 N71 126.0(4) . . ?
O36 C101 N72 125.1(4) . . ?
N71 C101 N72 108.9(4) . . ?
N51 C80 N50 112.8(4) . . ?
C1 N1 C10 122.2(6) . . ?
C1 N1 C11 111.8(6) . . ?
C10 N1 C11 123.3(5) . . ?
O40 C123 N80 125.9(4) . . ?
O40 C123 N79 125.9(4) . . ?
N80 C123 N79 108.2(3) . . ?
O11 C31 N22 126.5(5) . . ?
O11 C31 N21 125.6(5) . . ?
N22 C31 N21 107.8(4) . . ?
N63 C92 N62 113.4(4) . . ?
N17 C26 N16 113.8(3) . . ?
N26 C36 N27 112.6(4) . . ?
C23 N13 C22 122.5(5) . . ?
C23 N13 C13 113.0(4) . . ?
C22 N13 C13 124.4(4) . . ?
N79 C122 N78 113.2(4) . . ?
N14 C24 N15 113.8(3) . . ?
O18 C45 N36 126.3(5) . . ?
O18 C45 N35 125.6(5) . . ?
N36 C45 N35 108.1(4) . . ?
O26 C81 N52 125.9(4) . . ?
O26 C81 N51 125.8(4) . . ?
N52 C81 N51 108.3(4) . . ?
N4 C4 N5 112.9(4) . . ?
N79 C109 N65 114.3(4) . . ?
N79 C109 C110 103.1(3) . . ?
N65 C109 C110 102.7(4) . . ?
N27 C57 N47 115.0(4) . . ?
N27 C57 C58 103.4(4) . . ?
N47 C57 C58 104.5(3) . . ?
N43 C53 N23 114.9(4) . . ?
N43 C53 C54 102.9(3) . . ?
N23 C53 C54 103.5(4) . . ?
N85 C115 N71 114.4(4) . . ?
N85 C115 C116 103.7(4) . . ?
N71 C115 C116 103.0(4) . . ?
N48 C78 N49 113.3(4) . . ?
N84 C128 N85 113.2(4) . . ?
O23 C75 N46 126.3(4) . . ?
O23 C75 N45 125.2(5) . . ?
N46 C75 N45 108.5(4) . . ?
O25 C79 N50 126.0(4) . . ?
O25 C79 N49 125.4(4) . . ?
N50 C79 N49 108.5(4) . . ?
O44 C131 N87 126.1(4) . . ?
O44 C131 N88 126.1(4) . . ?
N87 C131 N88 107.8(4) . . ?
N64 C94 N65 112.7(4) . . ?
O34 C97 N67 125.8(5) . . ?
O34 C97 N68 125.2(5) . . ?
N67 C97 N68 109.0(4) . . ?
N84 C114 N70 114.4(4) . . ?
N84 C114 C113 103.5(4) . . ?
N70 C114 C113 102.8(4) . . ?
N76 C120 N77 114.4(4) . . ?
N78 C108 N64 113.3(4) . . ?
N78 C108 C107 102.6(4) . . ?
N64 C108 C107 102.4(4) . . ?
N55 C65 N35 114.0(3) . . ?
N55 C65 C66 103.5(3) . . ?
N35 C65 C66 103.5(4) . . ?
N73 C102 N72 113.4(4) . . ?
N82 C112 N68 113.7(4) . . ?
N82 C112 C111 103.5(4) . . ?
N68 C112 C111 103.6(4) . . ?
N32 C62 N52 113.9(4) . . ?
N32 C62 C61 103.3(3) . . ?
N52 C62 C61 103.3(4) . . ?
N56 C66 N36 114.7(4) . . ?
N56 C66 C65 103.4(4) . . ?
N36 C66 C65 103.5(3) . . ?
O32 C93 N63 125.9(5) . . ?
O32 C93 N64 125.5(4) . . ?
N63 C93 N64 108.7(4) . . ?
O35 C99 N69 125.4(4) . . ?
O35 C99 N70 125.8(4) . . ?
N69 C99 N70 108.8(4) . . ?
O16 C41 N31 126.6(4) . . ?
O16 C41 N32 125.5(4) . . ?
N31 C41 N32 107.9(4) . . ?
O3 C5 N5 126.3(4) . . ?
O3 C5 N6 125.2(4) . . ?
N5 C5 N6 108.5(3) . . ?
N71 C100 N70 113.2(4) . . ?
C9 N9 C8 122.4(5) . . ?
C9 N9 C19 112.4(6) . . ?
C8 N9 C19 123.9(6) . . ?
N57 C86 N56 112.9(4) . . ?
N45 C74 N44 113.7(3) . . ?
N68 C98 N69 114.1(4) . . ?
N63 C107 N77 114.0(5) . . ?
N63 C107 C108 103.9(4) . . ?
N77 C107 C108 103.1(4) . . ?
N47 C76 N46 113.2(4) . . ?
N31 C40 N30 113.1(4) . . ?
N37 C46 N36 115.3(4) . . ?
O7 C23 N13 126.1(5) . . ?
O7 C23 N14 125.2(4) . . ?
N13 C23 N14 108.7(4) . . ?
O41 C125 N82 125.4(5) . . ?
O41 C125 N81 126.9(5) . . ?
N82 C125 N81 107.7(4) . . ?
O43 C129 N85 125.3(5) . . ?
O43 C129 N86 125.8(4) . . ?
N85 C129 N86 109.0(4) . . ?
N30 C60 N50 115.2(3) . . ?
N30 C60 C59 103.5(3) . . ?
N50 C60 C59 102.9(4) . . ?
N6 C6 N7 113.7(4) . . ?
N37 C67 N57 115.0(4) . . ?
N37 C67 C68 103.7(4) . . ?
N57 C67 C68 102.9(4) . . ?
N18 C18 N8 115.1(5) . . ?
N18 C18 C17 103.4(4) . . ?
N8 C18 C17 103.5(4) . . ?
N61 C104 N74 112.5(4) . . ?
N4 C14 N14 114.1(4) . . ?
N4 C14 C13 102.8(4) . . ?
N14 C14 C13 103.0(4) . . ?
O2 C3 N4 125.8(5) . . ?
O2 C3 N3 125.7(5) . . ?
N4 C3 N3 108.5(5) . . ?
N28 C58 N48 114.4(4) . . ?
N28 C58 C57 104.1(4) . . ?
N48 C58 C57 103.4(4) . . ?
O38 C119 N75 127.3(5) . . ?
O38 C119 N76 124.4(6) . . ?
N75 C119 N76 108.3(4) . . ?
N22 C52 N42 113.4(4) . . ?
N22 C52 C51 103.0(4) . . ?
N42 C52 C51 103.7(4) . . ?
N80 C124 N81 114.0(4) . . ?
N16 C16 N6 115.6(4) . . ?
N16 C16 C15 103.0(3) . . ?
N6 C16 C15 103.4(3) . . ?
O17 C43 N33 125.7(4) . . ?
O17 C43 N34 125.2(6) . . ?
N33 C43 N34 109.0(4) . . ?
O5 C9 N10 125.9(7) . . ?
O5 C9 N9 126.0(8) . . ?
N10 C9 N9 108.0(5) . . ?
N80 C110 N66 114.3(4) . . ?
N80 C110 C109 103.1(3) . . ?
N66 C110 C109 103.8(4) . . ?
N88 C118 N74 113.7(5) . . ?
N88 C118 C117 103.2(4) . . ?
N74 C118 C117 103.8(3) . . ?
O39 C121 N77 125.9(5) . . ?
O39 C121 N78 125.0(5) . . ?
N77 C121 N78 109.1(4) . . ?
N39 C48 N38 114.1(4) . . ?
N66 C96 N67 114.1(4) . . ?
N88 C132 N75 114.3(4) . . ?
O19 C47 N37 125.5(5) . . ?
O19 C47 N38 126.2(5) . . ?
N37 C47 N38 108.3(4) . . ?
N22 C32 N23 113.5(4) . . ?
N41 C51 N21 113.9(4) . . ?
N41 C51 C52 103.0(4) . . ?
N21 C51 C52 104.3(4) . . ?
O1 C1 N2 127.3(5) . . ?
O1 C1 N1 124.5(7) . . ?
N2 C1 N1 108.2(6) . . ?
N34 C44 N35 113.5(4) . . ?
N19 C19 N9 114.2(4) . . ?
N19 C19 C20 103.6(5) . . ?
N9 C19 C20 102.6(5) . . ?
O30 C89 N59 125.5(5) . . ?
O30 C89 N60 126.1(5) . . ?
N59 C89 N60 108.4(5) . . ?
N7 C17 N17 115.3(4) . . ?
N7 C17 C18 103.0(4) . . ?
N17 C17 C18 103.0(4) . . ?
N39 C69 N59 114.6(4) . . ?
N39 C69 C70 104.3(4) . . ?
N59 C69 C70 102.2(5) . . ?
O6 C21 N11 126.3(5) . . ?
O6 C21 N12 125.1(6) . . ?
N11 C21 N12 108.6(5) . . ?
N43 C72 N42 112.7(4) . . ?
N32 C42 N33 113.3(4) . . ?
N82 C126 N83 113.4(4) . . ?
N58 C88 N59 113.0(4) . . ?
N10 C20 N20 114.3(5) . . ?
N10 C20 C19 104.1(5) . . ?
N20 C20 C19 103.6(4) . . ?
O4 C7 N7 126.3(5) . . ?
O4 C7 N8 125.3(5) . . ?
N7 C7 N8 108.4(4) . . ?
N19 C28 N18 113.8(4) . . ?
O20 C49 N39 126.4(5) . . ?
O20 C49 N40 125.8(5) . . ?
N39 C49 N40 107.8(5) . . ?
N20 C30 N11 113.6(4) . . ?
N11 C11 N1 116.5(5) . . ?
N11 C11 C12 103.1(5) . . ?
N1 C11 C12 103.3(5) . . ?
O42 C127 N84 125.7(5) . . ?
O42 C127 N83 125.9(5) . . ?
N84 C127 N83 108.4(4) . . ?
N60 C90 N41 113.5(4) . . ?
N3 C2 N2 113.9(4) . . ?
N3 C13 N13 115.3(5) . . ?
N3 C13 C14 103.2(4) . . ?
N13 C13 C14 102.4(4) . . ?
N58 C68 N38 114.4(4) . . ?
N58 C68 C67 103.6(4) . . ?
N38 C68 C67 102.8(4) . . ?
N21 C50 N40 113.2(4) . . ?
N60 C70 N40 114.1(4) . . ?
N60 C70 C69 104.4(4) . . ?
N40 C70 C69 102.6(4) . . ?
N8 C8 N9 113.5(4) . . ?
N12 C22 N13 112.9(5) . . ?
N1 C10 N10 114.6(4) . . ?
N2 C12 N12 116.0(4) . . ?
N2 C12 C11 103.0(6) . . ?
N12 C12 C11 103.1(4) . . ?
N24 C34 N25 113.6(3) . . ?
C35 N25 C55 113.2(4) . . ?
C35 N25 C34 121.9(4) . . ?
C55 N25 C34 122.3(3) . . ?
O13 C35 N25 126.6(4) . . ?
O13 C35 N26 125.2(4) . . ?
N25 C35 N26 108.3(4) . . ?
O8 C25 N16 126.1(4) . . ?
O8 C25 N15 126.1(4) . . ?
N16 C25 N15 107.7(4) . . ?
O22 C73 N44 126.5(4) . . ?
O22 C73 N43 124.8(5) . . ?
N44 C73 N43 108.6(4) . . ?
N45 C55 N25 114.8(4) . . ?
N45 C55 C56 103.4(3) . . ?
N25 C55 C56 102.7(4) . . ?

loop_
_geom_bond_atom_site_label_1
_geom_bond_atom_site_label_2
_geom_bond_distance
_geom_bond_site_symmetry_2
_geom_bond_publ_flag
O46A O2WE 1.36(2) 2_645 ?
O4CL O80W 1.65(5) 4_565 ?
O2WE O46A 1.36(2) 2_655 ?
O80W O4CL 1.65(5) 4_566 ?
O88W O96B 1.10(4) 1_455 ?
O96B O88W 1.10(4) 1_655 ?
O25 C79 1.218(6) . ?
O28 C85 1.228(6) . ?
O14 C37 1.230(6) . ?
O26 C81 1.230(5) . ?
O23 C75 1.217(6) . ?
O27 C83 1.217(5) . ?
O10 C29 1.215(5) . ?
O3 C5 1.218(5) . ?
O39 C121 1.240(6) . ?
O36 C101 1.233(5) . ?
O12 C33 1.224(5) . ?
O9 C27 1.221(5) . ?
O21 C71 1.228(6) . ?
O17 C43 1.230(7) . ?
N51 C81 1.368(6) . ?
N51 C80 1.448(6) . ?
N51 C61 1.454(6) . ?
N31 C41 1.352(6) . ?
N31 C61 1.438(5) . ?
N31 C40 1.448(5) . ?
N29 C39 1.377(6) . ?
N29 C59 1.438(6) . ?
N29 C38 1.446(5) . ?
O15 C39 1.228(6) . ?
N24 C33 1.356(6) . ?
N24 C34 1.436(6) . ?
N24 C54 1.455(5) . ?
O19 C47 1.221(6) . ?
N28 C37 1.372(6) . ?
N28 C58 1.438(6) . ?
N28 C38 1.452(6) . ?
O11 C31 1.223(6) . ?
O18 C45 1.215(6) . ?
N54 C83 1.359(6) . ?
N54 C84 1.436(5) . ?
N54 C64 1.454(5) . ?
N36 C45 1.373(6) . ?
N36 C66 1.445(6) . ?
N36 C46 1.446(7) . ?
N6 C5 1.367(6) . ?
N6 C6 1.449(6) . ?
N6 C16 1.449(5) . ?
N14 C23 1.356(6) . ?
N14 C24 1.441(6) . ?
N14 C14 1.452(6) . ?
O35 C99 1.240(6) . ?
N78 C121 1.359(6) . ?
N78 C108 1.450(6) . ?
N78 C122 1.452(6) . ?
N53 C83 1.380(5) . ?
N53 C63 1.442(6) . ?
N53 C82 1.448(6) . ?
N85 C129 1.360(6) . ?
N85 C128 1.447(6) . ?
N85 C115 1.448(6) . ?
N72 C101 1.362(5) . ?
N72 C102 1.443(6) . ?
N72 C116 1.450(6) . ?
O40 C123 1.211(5) . ?
N55 C85 1.374(6) . ?
N55 C84 1.445(6) . ?
N55 C65 1.447(6) . ?
O2 C3 1.224(7) . ?
N79 C123 1.375(6) . ?
N79 C122 1.444(6) . ?
N79 C109 1.446(5) . ?
N46 C75 1.375(7) . ?
N46 C76 1.454(6) . ?
N46 C56 1.457(6) . ?
N50 C79 1.368(6) . ?
N50 C80 1.449(5) . ?
N50 C60 1.456(6) . ?
N73 C103 1.367(6) . ?
N73 C102 1.437(5) . ?
N73 C117 1.449(5) . ?
O24 C77 1.220(6) . ?
N48 C77 1.376(6) . ?
N48 C78 1.449(5) . ?
N48 C58 1.450(6) . ?
N17 C27 1.375(6) . ?
N17 C26 1.440(6) . ?
N17 C17 1.445(6) . ?
O37 C103 1.223(5) . ?
N81 C125 1.374(7) . ?
N81 C111 1.451(6) . ?
N81 C124 1.455(7) . ?
N86 C129 1.368(6) . ?
N86 C130 1.445(6) . ?
N86 C116 1.452(6) . ?
N15 C25 1.363(6) . ?
N15 C15 1.442(6) . ?
N15 C24 1.454(6) . ?
N37 C47 1.369(6) . ?
N37 C46 1.443(7) . ?
N37 C67 1.447(7) . ?
O30 C89 1.231(7) . ?
N66 C95 1.377(6) . ?
N66 C96 1.438(6) . ?
N66 C110 1.453(6) . ?
N42 C71 1.367(6) . ?
N42 C52 1.455(6) . ?
N42 C72 1.464(6) . ?
O16 C41 1.227(6) . ?
N43 C73 1.366(6) . ?
N43 C53 1.446(5) . ?
N43 C72 1.454(7) . ?
N58 C87 1.377(7) . ?
N58 C68 1.443(7) . ?
N58 C88 1.445(7) . ?
N67 C97 1.357(7) . ?
N67 C96 1.443(7) . ?
N67 C111 1.450(6) . ?
O20 C49 1.214(7) . ?
O33 C95 1.229(6) . ?
N88 C131 1.367(6) . ?
N88 C132 1.446(6) . ?
N88 C118 1.448(7) . ?
N80 C123 1.364(6) . ?
N80 C124 1.436(6) . ?
N80 C110 1.450(6) . ?
N5 C5 1.357(6) . ?
N5 C4 1.453(5) . ?
N5 C15 1.455(5) . ?
O43 C129 1.228(6) . ?
N44 C73 1.360(6) . ?
N44 C54 1.454(5) . ?
N44 C74 1.469(6) . ?
N30 C39 1.367(6) . ?
N30 C60 1.432(6) . ?
N30 C40 1.449(6) . ?
O6 C21 1.220(6) . ?
N26 C35 1.379(6) . ?
N26 C56 1.436(6) . ?
N26 C36 1.446(6) . ?
N16 C25 1.358(6) . ?
N16 C16 1.441(6) . ?
N16 C26 1.453(6) . ?
O7 C23 1.229(6) . ?
N70 C99 1.364(6) . ?
N70 C100 1.453(6) . ?
N70 C114 1.456(6) . ?
N87 C131 1.363(6) . ?
N87 C130 1.447(6) . ?
N87 C117 1.448(6) . ?
N21 C31 1.393(7) . ?
N21 C50 1.447(7) . ?
N21 C51 1.453(7) . ?
O4 C7 1.217(6) . ?
N20 C29 1.383(6) . ?
N20 C30 1.446(8) . ?
N20 C20 1.464(7) . ?
N41 C71 1.363(7) . ?
N41 C51 1.449(6) . ?
N41 C90 1.454(6) . ?
N61 C91 1.371(7) . ?
N61 C104 1.439(7) . ?
N61 C105 1.444(5) . ?
C33 N23 1.377(6) . ?
N65 C95 1.358(7) . ?
N65 C94 1.449(6) . ?
N65 C109 1.452(6) . ?
O38 C119 1.227(6) . ?
O41 C125 1.219(6) . ?
O1 C1 1.228(8) . ?
O32 C93 1.218(6) . ?
N39 C49 1.375(6) . ?
N39 C48 1.443(7) . ?
N39 C69 1.448(8) . ?
O29 C87 1.225(7) . ?
N62 C91 1.373(7) . ?
N62 C106 1.453(5) . ?
N62 C92 1.462(7) . ?
N19 C29 1.367(7) . ?
N19 C19 1.440(6) . ?
N19 C28 1.446(7) . ?
N27 C37 1.366(6) . ?
N27 C57 1.445(6) . ?
N27 C36 1.449(5) . ?
N52 C81 1.364(6) . ?
N52 C62 1.450(5) . ?
N52 C82 1.456(5) . ?
N56 C85 1.365(6) . ?
N56 C66 1.444(6) . ?
N56 C86 1.453(6) . ?
N83 C127 1.374(6) . ?
N83 C126 1.448(6) . ?
N83 C113 1.457(6) . ?
N23 C32 1.446(6) . ?
N23 C53 1.454(6) . ?
N18 C27 1.362(6) . ?
N18 C18 1.445(6) . ?
N18 C28 1.449(7) . ?
N49 C79 1.379(6) . ?
N49 C78 1.450(6) . ?
N49 C59 1.459(6) . ?
N76 C119 1.364(7) . ?
N76 C120 1.446(7) . ?
N76 C106 1.449(6) . ?
N8 C7 1.383(6) . ?
N8 C8 1.434(8) . ?
N8 C18 1.449(7) . ?
N35 C45 1.380(7) . ?
N35 C44 1.455(6) . ?
N35 C65 1.461(5) . ?
O42 C127 1.220(7) . ?
N63 C93 1.366(6) . ?
N63 C92 1.442(7) . ?
N63 C107 1.449(7) . ?
N22 C31 1.370(6) . ?
N22 C32 1.442(6) . ?
N22 C52 1.451(7) . ?
O34 C97 1.238(5) . ?
N69 C99 1.362(6) . ?
N69 C113 1.446(6) . ?
N69 C98 1.450(6) . ?
N60 C89 1.373(7) . ?
N60 C70 1.429(7) . ?
N60 C90 1.452(7) . ?
N68 C97 1.366(6) . ?
N68 C98 1.446(7) . ?
N68 C112 1.459(6) . ?
N38 C47 1.373(7) . ?
N38 C68 1.449(7) . ?
N38 C48 1.458(7) . ?
C116 C115 1.544(6) . ?
N45 C75 1.382(6) . ?
N45 C55 1.440(6) . ?
N45 C74 1.442(6) . ?
N74 C103 1.377(6) . ?
N74 C104 1.449(6) . ?
N74 C118 1.451(6) . ?
C56 C55 1.560(7) . ?
N71 C101 1.346(6) . ?
N71 C115 1.448(6) . ?
N71 C100 1.451(6) . ?
N47 C77 1.384(5) . ?
N47 C57 1.445(6) . ?
N47 C76 1.450(6) . ?
N33 C43 1.365(8) . ?
N33 C63 1.438(6) . ?
N33 C42 1.464(6) . ?
C105 N75 1.463(6) . ?
C105 C106 1.538(7) . ?
N75 C119 1.360(8) . ?
N75 C132 1.449(7) . ?
N34 C43 1.379(6) . ?
N34 C44 1.447(6) . ?
N34 C64 1.465(6) . ?
N12 C21 1.380(7) . ?
N12 C22 1.441(8) . ?
N12 C12 1.450(8) . ?
N4 C3 1.357(7) . ?
N4 C4 1.434(6) . ?
N4 C14 1.442(7) . ?
N11 C21 1.358(8) . ?
N11 C11 1.438(7) . ?
N11 C30 1.446(7) . ?
N82 C125 1.370(7) . ?
N82 C112 1.443(6) . ?
N82 C126 1.447(6) . ?
O44 C131 1.220(6) . ?
C117 C118 1.548(7) . ?
C15 C16 1.553(6) . ?
N3 C3 1.360(8) . ?
N3 C13 1.437(8) . ?
N3 C2 1.444(7) . ?
C54 C53 1.539(7) . ?
N7 C7 1.357(8) . ?
N7 C17 1.444(6) . ?
N7 C6 1.452(6) . ?
N10 C9 1.364(10) . ?
N10 C20 1.450(6) . ?
N10 C10 1.451(10) . ?
N57 C87 1.365(7) . ?
N57 C86 1.447(6) . ?
N57 C67 1.448(7) . ?
N32 C41 1.379(6) . ?
N32 C62 1.440(7) . ?
N32 C42 1.449(6) . ?
N77 C121 1.351(6) . ?
N77 C120 1.450(6) . ?
N77 C107 1.454(6) . ?
N59 C89 1.361(7) . ?
N59 C69 1.451(7) . ?
N59 C88 1.457(6) . ?
N84 C127 1.370(7) . ?
N84 C114 1.440(6) . ?
N84 C128 1.441(6) . ?
N64 C93 1.368(7) . ?
N64 C94 1.445(6) . ?
N64 C108 1.455(6) . ?
C111 C112 1.540(7) . ?
C61 C62 1.549(6) . ?
C64 C63 1.541(7) . ?
C113 C114 1.548(7) . ?
C59 C60 1.560(6) . ?
N40 C49 1.384(7) . ?
N40 C50 1.452(6) . ?
N40 C70 1.456(7) . ?
C91 O31 1.218(5) . ?
N2 C1 1.366(9) . ?
N2 C12 1.434(8) . ?
N2 C2 1.445(7) . ?
N1 C1 1.378(7) . ?
N1 C10 1.422(9) . ?
N1 C11 1.443(9) . ?
N13 C23 1.351(7) . ?
N13 C22 1.448(7) . ?
N13 C13 1.459(7) . ?
C109 C110 1.560(6) . ?
C57 C58 1.535(6) . ?
C108 C107 1.561(7) . ?
C65 C66 1.546(7) . ?
N9 C9 1.369(9) . ?
N9 C8 1.439(10) . ?
N9 C19 1.461(7) . ?
C67 C68 1.559(7) . ?
C18 C17 1.553(8) . ?
C14 C13 1.559(7) . ?
C52 C51 1.547(7) . ?
C9 O5 1.218(7) . ?
C19 C20 1.532(10) . ?
C69 C70 1.554(7) . ?
C11 C12 1.565(9) . ?
O8 C25 1.223(5) . ?
O13 C35 1.228(5) . ?
C34 N25 1.446(5) . ?
N25 C35 1.358(6) . ?
N25 C55 1.442(6) . ?
O22 C73 1.231(5) . ?
